data_2105443
loop_
_publ_author_name
'Gallois-Montbrun, Delphine'
'Le Bas, Genevi\`eve'
'Mason, Sax A.'
'Prang\'e, Thierry'
'Lesieur, Sylviane'

_publ_section_title
;
 A highly hydrated \a-cyclodextrin/1-undecanol inclusion complex: crystal
 structure and hydrogen-bond network from high-resolution neutron
 diffraction at 20K
;
_journal_coeditor_code EB5023
_journal_issue 2
_journal_name_full 'Acta Crystallographica Section B'
_journal_page_first 214
_journal_page_last 227
_journal_paper_doi 10.1107/S0108768113001778
_journal_volume 69
_journal_year 2013
_chemical_formula_sum 'C80.75 H175.5 O82.25'
_chemical_formula_weight 2464
_chemical_name_common 'alpha-cyclodextrin 1-undecanol hydrate'
_space_group_IT_number 5
_symmetry_cell_setting monoclinic
_symmetry_space_group_name_Hall 'C 2y'
_symmetry_space_group_name_H-M 'C 1 2 1'
_atom_sites_solution_hydrogens geom
_atom_sites_solution_primary direct
_atom_sites_solution_secondary difmap
_audit_creation_method SHELXL-97
_cell_angle_alpha 90.00
_cell_angle_beta 95.8270(10)
_cell_angle_gamma 90.00
_cell_formula_units_Z 4
_cell_length_a 28.7452(4)
_cell_length_b 27.0276(4)
_cell_length_c 15.72520(10)
_cell_measurement_reflns_used 7800
_cell_measurement_temperature 20
_cell_measurement_theta_max 62.40
_cell_measurement_theta_min 4.26
_cell_volume 12154.0(3)
_computing_cell_refinement 'ILL RAFD19'
_computing_data_collection 'ILL HKLGEN, MAD'
_computing_data_reduction 'ILL RETREAT'
_computing_structure_refinement 'SHELXL-97 (Sheldrick, 1997)'
_diffrn_ambient_temperature 20
_diffrn_detector_area_resol_mean '1.56mm vert., 2.5 mm hor,'
_diffrn_measured_fraction_theta_full 0.830
_diffrn_measured_fraction_theta_max 0.830
_diffrn_measurement_device_type 'D19 position sensitive detector dif'
_diffrn_measurement_method 'omega steps-scans'
_diffrn_radiation_monochromator 'copper 331'
_diffrn_radiation_probe neutron
_diffrn_radiation_source 'ILL high flux reactor, beam H11'
_diffrn_radiation_type neutron
_diffrn_radiation_wavelength 1.46160
_diffrn_reflns_av_R_equivalents 0.1211
_diffrn_reflns_av_sigmaI/netI 0.0912
_diffrn_reflns_limit_h_max 32
_diffrn_reflns_limit_h_min -38
_diffrn_reflns_limit_k_max 7
_diffrn_reflns_limit_k_min -35
_diffrn_reflns_limit_l_max 21
_diffrn_reflns_limit_l_min -18
_diffrn_reflns_number 47610
_diffrn_reflns_theta_full 80.46
_diffrn_reflns_theta_max 80.46
_diffrn_reflns_theta_min 10.35
_diffrn_standards_decay_% 0
_diffrn_standards_interval_time '2 hours'
_diffrn_standards_number 4
_exptl_absorpt_coefficient_mu 0.277
_exptl_absorpt_correction_type none
_exptl_crystal_colour colourless
_exptl_crystal_density_diffrn 1.342
_exptl_crystal_density_method 'not measured'
_exptl_crystal_description parallelepiped
_exptl_crystal_F_000 1431
_exptl_crystal_size_max 3.40
_exptl_crystal_size_mid 1.48
_exptl_crystal_size_min 1.27
_refine_diff_density_max 1.495
_refine_diff_density_min -1.030
_refine_ls_abs_structure_details 'Flack H D (1983), Acta Cryst. A39, 876-881'
_refine_ls_abs_structure_Flack 10(10)
_refine_ls_extinction_method none
_refine_ls_goodness_of_fit_ref 1.026
_refine_ls_hydrogen_treatment mixed
_refine_ls_matrix_type fullcycle
_refine_ls_number_parameters 2382
_refine_ls_number_reflns 13268
_refine_ls_number_restraints 119
_refine_ls_restrained_S_all 1.023
_refine_ls_R_factor_all 0.1486
_refine_ls_R_factor_gt 0.1237
_refine_ls_shift/su_max 0.054
_refine_ls_shift/su_mean 0.003
_refine_ls_structure_factor_coef Fsqd
_refine_ls_weighting_details 'calc w=1/[\s^2^(Fo^2^)+(0.1429P)^2^+556.9357P] where P=(Fo^2^+2Fc^2^)/3'
_refine_ls_weighting_scheme calc
_refine_ls_wR_factor_gt 0.2876
_refine_ls_wR_factor_ref 0.3089
_reflns_number_gt 10550
_reflns_number_total 13268
_reflns_threshold_expression >2sigma(I)
_cod_data_source_file eb5023.cif
_cod_data_source_block C11neutron
_cod_original_sg_symbol_H-M C2
_cod_original_formula_sum 'C80.75 H175.50 O82.25'
_cod_database_code 2105443
_cod_database_fobs_code 2105443

loop_
_symmetry_equiv_pos_as_xyz
'x, y, z'
'-x, y, -z'
'x+1/2, y+1/2, z'
'-x+1/2, y+1/2, -z'

loop_
_atom_site_type_symbol
_atom_site_label
_atom_site_fract_x
_atom_site_fract_y
_atom_site_fract_z
_atom_site_U_iso_or_equiv
_atom_site_adp_type
_atom_site_calc_flag
_atom_site_refinement_flags
_atom_site_occupancy
_atom_site_symmetry_multiplicity
_atom_site_disorder_assembly
_atom_site_disorder_group
C C11A 0.7424(3) -0.1762(3) 0.8148(5) 0.0450(15) Uani d . 1 1 . .
H H11A 0.7166(6) -0.2038(7) 0.7924(11) 0.059(3) Uiso d . 1 1 . .
C C21A 0.7643(3) -0.1882(3) 0.9044(5) 0.0480(16) Uani d . 1 1 . .
H H21A 0.7803(6) -0.2236(7) 0.9034(11) 0.057(3) Uiso d . 1 1 . .
O O21A 0.7288(4) -0.1897(5) 0.9612(6) 0.055(2) Uani d . 1 1 . .
H HO21 0.7063(11) -0.1671(12) 0.9484(19) 0.052(6) Uiso d P 0.50 1 A 1
H HA21 0.7226(11) -0.2191(14) 0.980(2) 0.055(7) Uiso d P 0.50 1 B 2
C C31A 0.8007(3) -0.1489(3) 0.9332(5) 0.0441(15) Uani d . 1 1 . .
H H31A 0.7834(6) -0.1134(7) 0.9348(11) 0.058(3) Uiso d . 1 1 . .
O O31A 0.8232(3) -0.1604(5) 1.0155(6) 0.057(2) Uani d . 1 1 . .
H HO31 0.8507(10) -0.1404(11) 1.0327(18) 0.047(5) Uiso d P 0.50 1 C 1
H HA31 0.8036(16) -0.1660(18) 1.056(3) 0.076(10) Uiso d P 0.50 1 D 2
C C41A 0.8368(3) -0.1459(3) 0.8691(5) 0.0482(16) Uani d . 1 1 . .
H H41A 0.8579(6) -0.1786(7) 0.8745(11) 0.061(4) Uiso d . 1 1 . .
C C51A 0.8143(3) -0.1405(3) 0.7777(5) 0.0477(17) Uani d . 1 1 . .
H H51A 0.7987(7) -0.1039(7) 0.7695(12) 0.063(4) Uiso d . 1 1 . .
O O51A 0.7776(3) -0.1766(4) 0.7573(5) 0.0459(18) Uani d . 1 1 . .
C C61A 0.8486(3) -0.1455(4) 0.7104(6) 0.0554(19) Uani d . 1 1 . .
H H61A 0.8297(8) -0.1408(9) 0.6469(14) 0.073(5) Uiso d . 1 1 . .
H HA61 0.8749(8) -0.1174(9) 0.7214(14) 0.076(5) Uiso d . 1 1 . .
O O61A 0.8705(4) -0.1928(5) 0.7147(7) 0.059(2) Uani d . 1 1 . .
H HO61 0.8549(8) -0.2152(9) 0.6750(14) 0.073(5) Uiso d . 1 1 . .
O O41A 0.8649(3) -0.1020(4) 0.8894(6) 0.050(2) Uani d . 1 1 . .
C C12A 0.9130(3) -0.1080(5) 0.9042(6) 0.061(2) Uani d . 1 1 . .
H H12A 0.9249(8) -0.1445(9) 0.8992(15) 0.076(5) Uiso d . 1 1 . .
C C22A 0.9286(3) -0.0863(4) 0.9913(6) 0.058(2) Uani d . 1 1 . .
H H22A 0.9672(7) -0.0894(8) 1.0048(13) 0.069(4) Uiso d . 1 1 . .
O O22A 0.9090(5) -0.1129(5) 1.0570(7) 0.065(3) Uani d . 1 1 . .
H HO22 0.884(2) -0.126(3) 1.047(4) 0.100(17) Uiso d P 0.50 1 E 1
H HA22 0.9287(16) -0.1258(18) 1.090(3) 0.075(10) Uiso d P 0.50 1 F 2
C C32A 0.9157(3) -0.0319(3) 0.9939(5) 0.0496(17) Uani d . 1 1 . .
H H32A 0.8775(5) -0.0296(6) 0.9875(10) 0.052(3) Uiso d . 1 1 . .
O O32A 0.9349(4) -0.0091(4) 1.0731(6) 0.054(2) Uani d . 1 1 . .
H HO32 0.9276(15) 0.0276(17) 1.075(3) 0.070(9) Uiso d P 0.50 1 G 1
H HA32 0.9243(9) -0.0235(11) 1.1236(17) 0.045(5) Uiso d P 0.50 1 H 2
C C42A 0.9342(3) -0.0028(4) 0.9209(5) 0.0513(18) Uani d . 1 1 . .
H H42A 0.9729(7) 0.0022(8) 0.9350(13) 0.068(4) Uiso d . 1 1 . .
C C52A 0.9226(3) -0.0294(4) 0.8352(5) 0.058(2) Uani d . 1 1 . .
H H52A 0.8857(7) -0.0260(8) 0.8149(12) 0.066(4) Uiso d . 1 1 . .
O O52A 0.9356(4) -0.0805(5) 0.8415(7) 0.063(3) Uani d . 1 1 . .
C C62A 0.9507(4) -0.0065(5) 0.7687(6) 0.077(3) Uani d . 1 1 . .
H HA62 0.9420(5) 0.0342(9) 0.7629(6) 0.094(7) Uiso calc R 1 1 . .
H H62A 0.9892(9) -0.0098(5) 0.7913(8) 0.121(10) Uiso calc R 1 1 . .
O O62A 0.9423(6) -0.0285(12) 0.6877(12) 0.164(18) Uani d D 1 1 . .
H HO62 0.9569(18) -0.0598(16) 0.695(4) 0.15(2) Uiso d D 1 1 . .
O O42A 0.9108(3) 0.0438(4) 0.9178(6) 0.0495(19) Uani d . 1 1 . .
C C13A 0.9378(3) 0.0887(4) 0.9194(5) 0.0516(18) Uani d . 1 1 . .
H H13A 0.9754(6) 0.0806(7) 0.9270(11) 0.062(4) Uiso d . 1 1 . .
C C23A 0.9218(3) 0.1196(4) 0.9923(5) 0.0486(17) Uani d . 1 1 . .
H H23A 0.9406(7) 0.1549(8) 0.9951(12) 0.065(4) Uiso d . 1 1 . .
O O23A 0.9359(4) 0.0958(6) 1.0724(6) 0.055(3) Uani d . 1 1 . .
H HO23 0.9290(10) 0.0651(13) 1.0746(18) 0.048(6) Uiso d P 0.50 1 I 1
H HA23 0.9450(15) 0.1183(18) 1.100(3) 0.071(10) Uiso d P 0.50 1 J 2
C C33A 0.8695(2) 0.1286(3) 0.9761(5) 0.0442(15) Uani d . 1 1 . .
H H33A 0.8505(6) 0.0943(6) 0.9730(10) 0.054(3) Uiso d . 1 1 . .
O O33A 0.8539(3) 0.1597(4) 1.0411(6) 0.051(2) Uani d . 1 1 . .
H HO33 0.8247(10) 0.1737(12) 1.0261(19) 0.051(6) Uiso d P 0.50 1 K 1
H HA33 0.8544(15) 0.1460(17) 1.091(3) 0.071(9) Uiso d P 0.50 1 L 2
C C43A 0.8589(3) 0.1533(4) 0.8891(4) 0.0495(18) Uani d . 1 1 . .
H H43A 0.8757(6) 0.1900(7) 0.8919(11) 0.059(4) Uiso d . 1 1 . .
C C53A 0.8793(3) 0.1236(3) 0.8189(4) 0.0475(17) Uani d . 1 1 . .
H H53A 0.8609(6) 0.0896(7) 0.8119(11) 0.060(4) Uiso d . 1 1 . .
O O53A 0.9283(3) 0.1140(4) 0.8408(5) 0.051(2) Uani d . 1 1 . .
C C63A 0.8728(4) 0.1501(4) 0.7318(5) 0.064(2) Uani d . 1 1 . .
H H63A 0.8362(9) 0.1494(10) 0.7091(16) 0.081(5) Uiso d . 1 1 . .
H HA63 0.8920(9) 0.1332(10) 0.6945(16) 0.083(6) Uiso d . 1 1 . .
O O63A 0.8833(5) 0.2013(6) 0.7378(10) 0.079(3) Uani d D 1 1 . .
H HO63 0.9133(17) 0.213(3) 0.728(6) 0.23(3) Uiso d D 1 1 . .
O O43A 0.8093(3) 0.1573(3) 0.8691(5) 0.0419(16) Uani d . 1 1 . .
C C14A 0.7897(2) 0.2044(3) 0.8465(4) 0.0404(14) Uani d . 1 1 . .
H H14A 0.8163(6) 0.2328(7) 0.8515(10) 0.055(3) Uiso d . 1 1 . .
C C24A 0.7534(3) 0.2151(3) 0.9081(5) 0.0461(16) Uani d . 1 1 . .
H H24A 0.7378(5) 0.2496(6) 0.8928(10) 0.052(3) Uiso d . 1 1 . .
O O24A 0.7745(3) 0.2144(4) 0.9938(5) 0.048(2) Uani d . 1 1 . .
H HO24 0.7996(12) 0.1956(13) 1.001(2) 0.055(7) Uiso d P 0.50 1 M 1
H HA24 0.7799(11) 0.2452(13) 1.017(2) 0.053(6) Uiso d P 0.50 1 N 2
C C34A 0.7149(2) 0.1753(3) 0.8969(4) 0.0414(15) Uani d . 1 1 . .
H H34A 0.7311(5) 0.1389(6) 0.9137(10) 0.053(3) Uiso d . 1 1 . .
O O34A 0.6794(3) 0.1874(5) 0.9517(6) 0.053(2) Uani d . 1 1 . .
H HO34 0.6520(8) 0.1673(10) 0.9382(15) 0.040(5) Uiso d P 0.50 1 O 1
H HA34 0.693(3) 0.195(3) 1.000(5) 0.12(2) Uiso d P 0.50 1 P 2
C C44A 0.6950(2) 0.1751(3) 0.8034(4) 0.0435(15) Uani d . 1 1 . .
H H44A 0.6744(6) 0.2083(7) 0.7864(11) 0.060(4) Uiso d . 1 1 . .
C C54A 0.7330(2) 0.1688(3) 0.7429(4) 0.0444(16) Uani d . 1 1 . .
H H54A 0.7486(5) 0.1338(6) 0.7518(10) 0.053(3) Uiso d . 1 1 . .
O O54A 0.7694(3) 0.2048(4) 0.7607(6) 0.0459(18) Uani d . 1 1 . .
C C64A 0.7147(3) 0.1747(3) 0.6497(5) 0.0466(16) Uani d . 1 1 . .
H H64A 0.6905(6) 0.1456(7) 0.6316(10) 0.057(3) Uiso d . 1 1 . .
H HA64 0.7432(6) 0.1717(7) 0.6078(11) 0.057(3) Uiso d . 1 1 . .
O O64A 0.6901(3) 0.2206(4) 0.6342(5) 0.0482(19) Uani d . 1 1 . .
H HO64 0.7090(7) 0.2451(7) 0.6117(12) 0.063(4) Uiso d . 1 1 . .
O O44A 0.6651(3) 0.1329(4) 0.7926(6) 0.049(2) Uani d . 1 1 . .
C C15A 0.6175(2) 0.1375(4) 0.7597(4) 0.0465(17) Uani d . 1 1 . .
H H15A 0.6084(6) 0.1778(7) 0.7489(11) 0.061(4) Uiso d . 1 1 . .
C C25A 0.5878(2) 0.1150(3) 0.8261(5) 0.0453(16) Uani d . 1 1 . .
H H25A 0.5512(5) 0.1167(6) 0.8001(9) 0.050(3) Uiso d . 1 1 . .
O O25A 0.5948(3) 0.1429(4) 0.9047(5) 0.049(2) Uani d . 1 1 . .
H HO25 0.5702(12) 0.1614(14) 0.909(2) 0.057(7) Uiso d P 0.50 1 Q 1
H HA25 0.619(3) 0.149(3) 0.927(5) 0.113(19) Uiso d P 0.50 1 R 2
C C35A 0.6044(2) 0.0619(3) 0.8409(4) 0.0431(15) Uani d . 1 1 . .
H H35A 0.6417(5) 0.0629(6) 0.8657(9) 0.050(3) Uiso d . 1 1 . .
O O35A 0.5768(3) 0.0382(4) 0.9007(6) 0.0475(19) Uani d . 1 1 . .
H HO35 0.5796(10) 0.0019(11) 0.9003(18) 0.047(6) Uiso d P 0.50 1 S 1
H HA35 0.5784(12) 0.0515(14) 0.950(2) 0.060(7) Uiso d P 0.50 1 T 2
C C45A 0.5979(2) 0.0338(3) 0.7569(4) 0.0411(15) Uani d . 1 1 . .
H H45A 0.5603(5) 0.0298(6) 0.7367(10) 0.053(3) Uiso d . 1 1 . .
C C55A 0.6211(2) 0.0614(3) 0.6853(4) 0.0439(15) Uani d . 1 1 . .
H H55A 0.6591(6) 0.0584(7) 0.6995(10) 0.055(3) Uiso d . 1 1 . .
O O55A 0.6082(3) 0.1139(3) 0.6811(5) 0.0421(16) Uiso d . 1 1 . .
C C65A 0.6069(3) 0.0390(3) 0.5967(5) 0.0472(16) Uani d . 1 1 . .
H H65A 0.6199(5) 0.0652(6) 0.5509(10) 0.053(3) Uiso d . 1 1 . .
H HA65 0.6238(6) 0.0049(6) 0.5944(10) 0.056(3) Uiso d . 1 1 . .
O O65A 0.5575(3) 0.0333(4) 0.5799(6) 0.048(2) Uani d . 1 1 . .
H HO65 0.5468(14) 0.0000(16) 0.574(2) 0.065(8) Uiso d P 0.50 1 U 1
H HX65 0.5399(14) 0.0546(16) 0.604(2) 0.065(8) Uiso d P 0.50 1 V 2
O O45A 0.6220(3) -0.0111(4) 0.7709(6) 0.0455(18) Uani d . 1 1 . .
C C16A 0.5983(3) -0.0560(3) 0.7446(4) 0.0445(15) Uani d . 1 1 . .
H H16A 0.5626(7) -0.0480(8) 0.7145(12) 0.065(4) Uiso d . 1 1 . .
C C26A 0.5984(3) -0.0889(3) 0.8237(5) 0.0453(16) Uani d . 1 1 . .
H H26A 0.5806(5) -0.1243(6) 0.8048(10) 0.053(3) Uiso d . 1 1 . .
O O26A 0.5731(3) -0.0645(4) 0.8866(6) 0.049(2) Uani d . 1 1 . .
H HO26 0.5838(13) -0.0341(15) 0.896(2) 0.061(8) Uiso d P 0.50 1 W 1
H HA26 0.5582(11) -0.0888(13) 0.917(2) 0.055(7) Uiso d P 0.50 1 X 2
C C36A 0.6490(3) -0.0999(3) 0.8586(4) 0.0435(15) Uani d . 1 1 . .
H H36A 0.6672(6) -0.0664(7) 0.8750(11) 0.061(4) Uiso d . 1 1 . .
O O36A 0.6503(3) -0.1320(4) 0.9305(6) 0.051(2) Uani d . 1 1 . .
H HO36 0.6771(13) -0.1489(15) 0.943(2) 0.064(8) Uiso d P 0.50 1 Y 1
H HA36 0.6354(12) -0.1199(14) 0.976(2) 0.058(7) Uiso d P 0.50 1 Z 2
C C46A 0.6738(3) -0.1239(3) 0.7863(5) 0.0476(17) Uani d . 1 1 . .
H H46A 0.6579(7) -0.1601(8) 0.7710(13) 0.068(4) Uiso d . 1 1 . .
C C56A 0.6695(3) -0.0902(4) 0.7070(5) 0.057(2) Uani d . 1 1 . .
H H56A 0.6885(7) -0.0570(8) 0.7233(13) 0.070(4) Uiso d . 1 1 . .
O O56A 0.6210(4) -0.0807(4) 0.6802(6) 0.056(2) Uani d . 1 1 . .
C C66A 0.6910(4) -0.1137(5) 0.6325(6) 0.068(3) Uani d . 1 1 . .
H H66A 0.7282(8) -0.1265(9) 0.6518(15) 0.079(5) Uiso d . 1 1 . .
H HA66 0.674(2) -0.133(2) 0.601(4) 0.162(19) Uiso d . 1 1 . .
O O66A 0.6934(4) -0.0783(5) 0.5642(7) 0.068(3) Uani d D 1 1 . .
H HO66 0.6643(8) -0.0807(13) 0.5317(19) 0.103(8) Uiso d D 1 1 . .
O O46A 0.7223(3) -0.1283(4) 0.8173(6) 0.0477(18) Uani d . 1 1 . .
C C11B 0.8462(3) -0.1432(3) 1.3440(4) 0.0468(16) Uani d . 1 1 A .
H H11B 0.8827(6) -0.1530(7) 1.3688(11) 0.060(4) Uiso d . 1 1 . .
C C21B 0.8321(3) -0.1652(3) 1.2554(5) 0.0477(17) Uani d . 1 1 . .
H H21B 0.8325(7) -0.2043(8) 1.2604(12) 0.064(4) Uiso d . 1 1 . .
O O21B 0.8640(4) -0.1494(4) 1.1972(6) 0.051(2) Uani d . 1 1 . .
H H21O 0.8741(14) -0.1148(17) 1.206(3) 0.069(9) Uiso d P 0.50 1 A 1
H HB21 0.8801(17) -0.1738(19) 1.176(3) 0.078(10) Uiso d P 0.50 1 B 2
C C31B 0.7822(3) -0.1484(3) 1.2267(4) 0.0454(16) Uani d . 1 1 . .
H H31B 0.7811(5) -0.1088(6) 1.2240(10) 0.053(3) Uiso d . 1 1 . .
O O31B 0.7657(3) -0.1704(4) 1.1461(6) 0.0505(19) Uani d . 1 1 . .
H H31O 0.732(2) -0.165(2) 1.128(3) 0.089(12) Uiso d P 0.50 1 C 1
H HB31 0.7845(10) -0.1618(11) 1.1030(18) 0.047(5) Uiso d P 0.50 1 D 2
C C41B 0.7494(3) -0.1647(3) 1.2938(5) 0.0476(16) Uani d . 1 1 . .
H H41B 0.7461(7) -0.2044(9) 1.2894(14) 0.072(4) Uiso d . 1 1 . .
C C51B 0.7685(3) -0.1479(3) 1.3844(5) 0.0460(16) Uani d . 1 1 . .
H H51B 0.7644(7) -0.1074(8) 1.3875(12) 0.066(4) Uiso d . 1 1 . .
O O51B 0.8167(3) -0.1602(4) 1.4042(5) 0.0471(18) Uani d . 1 1 . .
C C61B 0.7431(3) -0.1714(4) 1.4542(5) 0.0497(17) Uani d . 1 1 . .
H H61B 0.7567(6) -0.1545(7) 1.5151(12) 0.064(4) Uiso d . 1 1 . .
H HB61 0.7055(6) -0.1630(7) 1.4447(11) 0.060(4) Uiso d . 1 1 . .
O O61B 0.7491(3) -0.2244(4) 1.4551(6) 0.0494(19) Uani d D 1 1 . .
H H61O 0.7189(7) -0.2398(11) 1.4516(19) 0.095(7) Uiso d D 1 1 . .
O O41B 0.7055(3) -0.1391(4) 1.2706(6) 0.0499(19) Uani d . 1 1 . .
C C12B 0.6642(3) -0.1673(3) 1.2633(4) 0.0474(17) Uani d . 1 1 . .
H H12B 0.6721(6) -0.2057(7) 1.2788(11) 0.062(4) Uiso d . 1 1 . .
C C22B 0.6403(3) -0.1609(3) 1.1735(5) 0.0445(15) Uani d . 1 1 . .
H H22B 0.6081(6) -0.1818(6) 1.1673(10) 0.054(3) Uiso d . 1 1 . .
O O22B 0.6694(3) -0.1805(4) 1.1111(6) 0.051(2) Uani d . 1 1 . .
H H22O 0.7021(10) -0.1725(12) 1.1228(18) 0.048(6) Uiso d P 0.50 1 E 1
H HB22 0.650(3) -0.191(3) 1.066(5) 0.112(18) Uiso d P 0.50 1 F 2
C C32B 0.6284(3) -0.1059(3) 1.1577(5) 0.0440(15) Uani d . 1 1 . .
H H32B 0.6608(5) -0.0849(6) 1.1643(10) 0.052(3) Uiso d . 1 1 . .
O O32B 0.6056(3) -0.0993(4) 1.0736(5) 0.0471(18) Uani d . 1 1 . .
H H32O 0.5887(14) -0.0726(16) 1.065(3) 0.068(9) Uiso d P 0.50 1 G 1
H HB32 0.6231(13) -0.1070(15) 1.032(2) 0.063(8) Uiso d P 0.50 1 H 2
C C42B 0.5970(3) -0.0901(3) 1.2249(4) 0.0417(14) Uani d . 1 1 . .
H H42B 0.5641(5) -0.1110(6) 1.2139(10) 0.053(3) Uiso d . 1 1 . .
C C52B 0.6212(3) -0.1002(3) 1.3157(4) 0.0459(16) Uani d . 1 1 . .
H H52B 0.6519(6) -0.0765(7) 1.3264(10) 0.056(3) Uiso d . 1 1 . .
O O52B 0.6344(3) -0.1518(4) 1.3250(6) 0.0486(19) Uani d . 1 1 . .
C C62B 0.5881(3) -0.0903(4) 1.3832(5) 0.053(2) Uani d . 1 1 . .
H H62B 0.5758(7) -0.0526(8) 1.3762(12) 0.065(4) Uiso d . 1 1 . .
H HB62 0.5607(9) -0.1126(10) 1.3711(16) 0.084(6) Uiso d . 1 1 . .
O O62B 0.6097(4) -0.1005(5) 1.4685(6) 0.071(3) Uani d D 1 1 . .
H H62O 0.6122(13) -0.1351(8) 1.475(2) 0.111(9) Uiso d D 1 1 . .
O O42B 0.5892(3) -0.0381(4) 1.2154(5) 0.0440(17) Uani d . 1 1 . .
C C13B 0.5422(2) -0.0202(3) 1.2045(4) 0.0422(15) Uani d . 1 1 . .
H H13B 0.5168(5) -0.0511(6) 1.1999(10) 0.052(3) Uiso d . 1 1 . .
C C23B 0.5363(2) 0.0099(3) 1.1227(4) 0.0390(13) Uani d . 1 1 . .
H H23B 0.5004(5) 0.0250(6) 1.1150(9) 0.048(3) Uiso d . 1 1 . .
O O23B 0.5421(3) -0.0207(4) 1.0497(5) 0.0465(19) Uani d . 1 1 . .
H H23O 0.5638(12) -0.0433(13) 1.060(2) 0.056(7) Uiso d P 0.50 1 I 1
H HB23 0.5174(12) -0.0253(13) 1.015(2) 0.056(6) Uiso d P 0.50 1 J 2
C C33B 0.5705(2) 0.0529(3) 1.1303(4) 0.0404(14) Uani d . 1 1 . .
H H33B 0.6060(5) 0.0372(6) 1.1381(10) 0.053(3) Uiso d . 1 1 . .
O O33B 0.5643(3) 0.0844(4) 1.0560(5) 0.0471(19) Uani d . 1 1 . .
H H33O 0.5872(13) 0.1133(16) 1.065(2) 0.065(8) Uiso d P 0.50 1 K 1
H HB33 0.5702(12) 0.0643(13) 1.008(2) 0.057(7) Uiso d P 0.50 1 L 2
C C43B 0.5637(2) 0.0832(3) 1.2096(4) 0.0391(13) Uani d . 1 1 . .
H H43B 0.5314(6) 0.1042(7) 1.1994(11) 0.058(3) Uiso d . 1 1 . .
C C53B 0.5635(2) 0.0505(3) 1.2897(4) 0.0387(13) Uani d . 1 1 . .
H H53B 0.5989(5) 0.0374(5) 1.3065(8) 0.045(3) Uiso d . 1 1 . .
O O53B 0.5321(3) 0.0086(3) 1.2746(5) 0.0397(16) Uani d . 1 1 . .
C C63B 0.5470(3) 0.0795(3) 1.3654(4) 0.0443(15) Uani d . 1 1 . .
H H63B 0.5500(5) 0.0538(6) 1.4224(10) 0.054(3) Uiso d . 1 1 . .
H HB63 0.5720(6) 0.1092(6) 1.3814(10) 0.055(3) Uiso d . 1 1 . .
O O63B 0.5009(3) 0.0969(4) 1.3475(6) 0.0469(19) Uani d . 1 1 . .
H H63O 0.4804(11) 0.0749(13) 1.373(2) 0.054(6) Uiso d P 0.50 1 M 1
H H63X 0.4943(17) 0.131(2) 1.368(3) 0.080(11) Uiso d P 0.50 1 N 2
O O43B 0.6036(3) 0.1159(3) 1.2235(6) 0.0442(17) Uani d . 1 1 . .
C C14B 0.5973(2) 0.1670(3) 1.2279(4) 0.0411(14) Uani d . 1 1 . .
H H14B 0.5603(5) 0.1780(6) 1.2178(10) 0.051(3) Uiso d . 1 1 . .
C C24B 0.6262(2) 0.1899(3) 1.1609(4) 0.0408(14) Uani d . 1 1 . .
H H24B 0.6238(6) 0.2304(7) 1.1681(10) 0.055(3) Uiso d . 1 1 . .
O O24B 0.6079(3) 0.1765(5) 1.0766(5) 0.049(2) Uani d . 1 1 . .
H H24O 0.5979(9) 0.1460(12) 1.0683(17) 0.045(5) Uiso d P 0.50 1 O 1
H HB24 0.6001(13) 0.2016(15) 1.048(2) 0.061(8) Uiso d P 0.50 1 P 2
C C34B 0.6772(2) 0.1728(3) 1.1804(4) 0.0406(14) Uani d . 1 1 . .
H H34B 0.6776(6) 0.1322(7) 1.1767(10) 0.056(3) Uiso d . 1 1 . .
O O34B 0.7073(3) 0.1949(4) 1.1234(5) 0.0458(18) Uani d . 1 1 . .
H H34O 0.6964(7) 0.1867(8) 1.0644(13) 0.029(4) Uiso d P 0.50 1 Q 1
H HB34 0.738(4) 0.193(4) 1.135(7) 0.15(3) Uiso d P 0.50 1 R 2
C C44B 0.6947(3) 0.1875(3) 1.2706(4) 0.0427(15) Uani d . 1 1 . .
H H44B 0.6993(6) 0.2281(6) 1.2726(10) 0.054(3) Uiso d . 1 1 . .
C C54B 0.6617(2) 0.1712(3) 1.3370(4) 0.0423(15) Uani d . 1 1 . .
H H54B 0.6647(6) 0.1309(7) 1.3433(11) 0.058(3) Uiso d . 1 1 . .
O O54B 0.6144(3) 0.1848(4) 1.3100(6) 0.0478(19) Uani d . 1 1 . .
C C64B 0.6755(3) 0.1947(3) 1.4242(4) 0.0469(16) Uani d . 1 1 . .
H H64B 0.6504(6) 0.1832(7) 1.4658(11) 0.061(4) Uiso d . 1 1 . .
H HB64 0.7095(6) 0.1798(7) 1.4496(11) 0.060(4) Uiso d . 1 1 . .
O O64B 0.6773(4) 0.2472(4) 1.4198(7) 0.056(2) Uani d . 1 1 . .
H H64O 0.6979(8) 0.2604(9) 1.4564(15) 0.074(5) Uiso d . 1 1 . .
O O44B 0.7389(3) 0.1627(4) 1.2895(5) 0.0460(18) Uani d . 1 1 . .
C C15B 0.7774(3) 0.1913(4) 1.3257(5) 0.0500(18) Uani d . 1 1 . .
H H15B 0.7682(6) 0.2292(7) 1.3345(10) 0.057(3) Uiso d . 1 1 . .
C C25B 0.8160(3) 0.1864(3) 1.2662(5) 0.0452(15) Uani d . 1 1 . .
H H25B 0.8472(6) 0.2064(7) 1.2942(11) 0.059(4) Uiso d . 1 1 . .
O O25B 0.8019(3) 0.2062(4) 1.1840(5) 0.0481(19) Uani d . 1 1 . .
H H25O 0.7704(7) 0.1954(8) 1.1636(13) 0.032(4) Uiso d P 0.50 1 S 1
H HB25 0.832(3) 0.216(3) 1.157(5) 0.116(19) Uiso d P 0.50 1 T 2
C C35B 0.8303(3) 0.1319(3) 1.2605(4) 0.0451(16) Uani d . 1 1 . .
H H35B 0.8004(5) 0.1090(6) 1.2344(10) 0.054(3) Uiso d . 1 1 . .
O O35B 0.8681(3) 0.1267(4) 1.2079(6) 0.051(2) Uani d . 1 1 . .
H H35O 0.8819(11) 0.0965(13) 1.214(2) 0.054(7) Uiso d P 0.50 1 U 1
H HB35 0.8604(10) 0.1372(12) 1.1533(19) 0.050(6) Uiso d P 0.50 1 V 2
C C45B 0.8466(3) 0.1136(3) 1.3512(4) 0.0451(16) Uani d . 1 1 . .
H H45B 0.8771(6) 0.1336(6) 1.3759(10) 0.055(3) Uiso d . 1 1 . .
C C55B 0.8071(3) 0.1216(3) 1.4092(4) 0.0463(16) Uani d . 1 1 . .
H H55B 0.7795(7) 0.0968(7) 1.3885(12) 0.063(4) Uiso d . 1 1 . .
O O55B 0.7937(3) 0.1732(4) 1.4085(5) 0.0451(17) Uani d . 1 1 . .
C C65B 0.8231(4) 0.1093(4) 1.5011(5) 0.067(3) Uani d . 1 1 . .
H H65B 0.7937(9) 0.1164(10) 1.5391(16) 0.084(6) Uiso d . 1 1 . .
H HB65 0.8323(8) 0.0703(9) 1.5060(14) 0.074(5) Uiso d . 1 1 . .
O O65B 0.8618(5) 0.1393(5) 1.5310(7) 0.071(3) Uani d D 1 1 . .
H H65O 0.8898(13) 0.1212(19) 1.549(3) 0.152(15) Uiso d D 1 1 . .
O O45B 0.8551(3) 0.0622(4) 1.3466(6) 0.0449(18) Uani d . 1 1 . .
C C16B 0.9001(3) 0.0450(4) 1.3824(5) 0.055(2) Uani d . 1 1 . .
H H16B 0.9222(7) 0.0756(8) 1.4046(13) 0.067(4) Uiso d . 1 1 . .
C C26B 0.9216(3) 0.0145(4) 1.3138(5) 0.0535(18) Uani d . 1 1 . .
H H26B 0.9560(8) -0.0006(9) 1.3411(14) 0.076(5) Uiso d . 1 1 . .
O O26B 0.9297(4) 0.0470(5) 1.2431(7) 0.059(2) Uani d . 1 1 . .
H H26O 0.9064(13) 0.0687(15) 1.236(2) 0.062(8) Uiso d P 0.50 1 W 1
H HB26 0.951(2) 0.065(3) 1.244(4) 0.098(15) Uiso d P 0.50 1 X 2
C C36B 0.8892(3) -0.0280(3) 1.2845(5) 0.0475(16) Uani d . 1 1 . .
H H36B 0.8559(5) -0.0118(6) 1.2558(10) 0.054(3) Uiso d . 1 1 . .
O O36B 0.9094(5) -0.0579(5) 1.2225(7) 0.063(3) Uani d . 1 1 . .
H H36O 0.8923(14) -0.0850(16) 1.205(2) 0.066(8) Uiso d P 0.50 1 Y 1
H HB36 0.9139(14) -0.0402(16) 1.177(3) 0.069(9) Uiso d P 0.50 1 Z 2
C C46B 0.8801(3) -0.0597(4) 1.3628(5) 0.0511(17) Uani d . 1 1 A .
H H46B 0.9113(6) -0.0824(7) 1.3840(12) 0.062(4) Uiso d . 1 1 . .
C C56B 0.8654(3) -0.0272(4) 1.4361(5) 0.0533(18) Uani d . 1 1 . .
H H56B 0.8305(7) -0.0151(8) 1.4182(12) 0.066(4) Uiso d . 1 1 . .
O O56B 0.8956(4) 0.0141(4) 1.4554(7) 0.059(2) Uani d . 1 1 A .
C C66B 0.8752(5) -0.0564(6) 1.5193(9) 0.048(3) Uiso d P 0.50 1 A 1
H H66B 0.8550(8) -0.0950(11) 1.5125(9) 0.074(9) Uiso calc PR 0.50 1 A 1
H HB66 0.9161(11) -0.0649(6) 1.5312(9) 0.062(7) Uiso calc PR 0.50 1 A 1
O O66B 0.8606(8) -0.0295(9) 1.5937(15) 0.058(5) Uiso d P 0.50 1 A 1
H H66O 0.8839(18) -0.0248(19) 1.628(3) 0.081(11) Uiso d P 0.50 1 B 1
C CB66 0.8571(6) -0.0605(6) 1.5154(10) 0.051(4) Uiso d P 0.50 1 A 2
H HC66 0.8505(6) -0.0363(11) 1.569(2) 0.088(16) Uiso calc PR 0.50 1 A 2
H H66C 0.8255(11) -0.0831(10) 1.4993(12) 0.071(9) Uiso calc PR 0.50 1 A 2
O OB66 0.8928(12) -0.0907(13) 1.541(2) 0.085(7) Uiso d P 0.50 1 A 2
O O46B 0.8417(3) -0.0911(4) 1.3339(5) 0.051(2) Uani d . 1 1 . .
O OW1 0.5948(4) -0.2199(4) 1.0033(6) 0.059(2) Uani d D 1 1 . .
H HW1 0.5770(9) -0.2377(10) 1.0405(18) 0.104(8) Uiso d D 1 1 . .
H H1W 0.6231(7) -0.2105(11) 1.0322(18) 0.055(6) Uiso d PD 0.50 1 . .
H HX1 0.5768(10) -0.1917(11) 0.985(3) 0.080(10) Uiso d PD 0.50 1 . .
O OW2 0.4868(5) -0.1773(5) 0.7954(8) 0.075(3) Uani d D 1 1 . .
H HW2 0.5028(12) -0.1653(13) 0.8467(16) 0.117(10) Uiso d D 1 1 . .
H H2W 0.483(2) -0.2116(9) 0.799(3) 0.12(2) Uiso d PD 0.50 1 . .
H HX2 0.506(2) -0.171(3) 0.751(2) 0.14(2) Uiso d PD 0.50 1 . .
O OW3 0.8875(5) 0.2493(6) 1.1564(7) 0.076(4) Uani d D 1 1 . .
H HW3 0.8579(8) 0.2339(10) 1.1516(18) 0.076(6) Uiso d PD 0.75 1 . .
H H3W 0.8908(15) 0.2672(16) 1.1068(18) 0.122(14) Uiso d PD 0.75 1 . .
H HX3 0.8907(17) 0.2694(17) 1.205(2) 0.102(15) Uiso d PD 0.50 1 . .
O OW4 0.6026(6) 0.2630(7) 0.9777(13) 0.054(4) Uiso d PD 0.50 1 C 1
H HW4 0.6283(10) 0.2849(11) 0.978(2) 0.066(8) Uiso d PD 0.50 1 D 1
H H4W 0.6145(17) 0.2314(10) 0.995(4) 0.103(15) Uiso d PD 0.50 1 E 1
O O4W 0.5327(16) 0.2345(13) 1.030(3) 0.106(10) Uiso d PD 0.50 1 F 2
H HX4 0.5357(16) 0.2656(13) 1.003(3) 0.076(10) Uiso d PD 0.50 1 G 2
O OW5 0.5379(3) -0.0640(4) 1.5592(6) 0.056(2) Uani d D 1 1 . .
H HW5 0.5642(7) -0.0776(9) 1.5351(17) 0.093(7) Uiso d D 1 1 . .
H H5W 0.5123(8) -0.0649(13) 1.518(2) 0.073(10) Uiso d PD 0.50 1 . .
H HX5 0.5457(12) -0.0294(8) 1.567(3) 0.075(9) Uiso d PD 0.50 1 . .
O OW6 0.9664(9) 0.2308(11) 0.7299(15) 0.076(6) Uiso d PD 0.50 1 . .
H HW6 0.9930(14) 0.215(2) 0.761(3) 0.090(12) Uiso d PD 0.50 1 . .
H H6W 0.976(2) 0.236(3) 0.674(2) 0.115(19) Uiso d PD 0.50 1 . .
O OW7 0.5254(4) -0.1498(5) 1.6512(8) 0.072(3) Uani d D 1 1 . .
H HW7 0.5283(12) -0.1185(8) 1.626(2) 0.116(10) Uiso d D 1 1 . .
H H7W 0.5545(9) -0.1658(13) 1.657(3) 0.087(12) Uiso d PD 0.50 1 . .
H HX7 0.5055(13) -0.1688(13) 1.611(3) 0.089(12) Uiso d PD 0.50 1 . .
O OW8 0.5955(4) 0.2406(5) 0.6073(13) 0.086(4) Uani d D 1 1 . .
H HW8 0.6268(6) 0.2316(9) 0.6112(15) 0.080(5) Uiso d D 1 1 . .
O OW10 1.0073(11) -0.1029(13) 0.7030(19) 0.099(9) Uiso d PD 0.50 1 H 1
H HW10 0.9920(13) -0.1282(14) 0.730(3) 0.075(9) Uiso d PD 0.50 1 I 1
H H10W 1.0335(11) -0.0922(15) 0.739(2) 0.071(9) Uiso d PD 0.50 1 J 1
O O10W 1.0234(16) -0.1249(19) 0.805(3) 0.111(11) Uiso d P 0.50 1 K 2
O OW9 0.4544(11) 0.2503(12) 0.629(3) 0.108(11) Uiso d PD 0.50 1 . .
H HW9 0.4762(11) 0.2260(14) 0.612(3) 0.072(9) Uiso d PD 0.50 1 . .
H H9W 0.4263(11) 0.2328(17) 0.636(3) 0.081(11) Uiso d PD 0.50 1 . .
O OW11 0.9221(11) -0.2305(15) 1.210(2) 0.097(9) Uiso d PD 0.50 1 L 1
H HW11 0.9162(15) -0.2462(17) 1.154(2) 0.078(10) Uiso d PD 0.50 1 M 1
H H11W 0.9557(12) -0.227(3) 1.216(4) 0.13(2) Uiso d PD 0.50 1 N 1
O O11W 0.8901(8) -0.2326(9) 1.1239(16) 0.067(5) Uiso d PD 0.50 1 O 2
H HX11 0.8658(13) -0.2534(16) 1.097(3) 0.079(10) Uiso d PD 0.50 1 P 2
O OW12 0.5781(10) 0.3163(11) 0.4899(17) 0.076(6) Uiso d PD 0.50 1 . .
H HW12 0.5676(18) 0.2950(18) 0.444(3) 0.087(12) Uiso d PD 0.50 1 . .
O OW13 1.1114(5) 0.2985(6) 1.5039(8) 0.056(3) Uiso d PD 0.75 1 . .
H HW13 1.1129(11) 0.2906(13) 1.5623(12) 0.081(7) Uiso d PD 0.75 1 . .
H H13W 1.1337(15) 0.2798(19) 1.477(2) 0.124(14) Uiso d PD 0.75 1 . .
O OW14 0.5308(3) -0.1461(4) 0.9435(6) 0.057(2) Uani d D 1 1 . .
H HW14 0.5563(9) -0.1679(9) 0.964(2) 0.055(6) Uiso d PD 0.50 1 . .
H H14W 0.5455(11) -0.1147(8) 0.938(2) 0.065(8) Uiso d PD 0.50 1 . .
H HX14 0.5144(15) -0.1583(19) 0.8916(17) 0.085(11) Uiso d PD 0.50 1 . .
H H14X 0.5092(13) -0.1470(17) 0.985(2) 0.078(11) Uiso d PD 0.50 1 . .
O OW15 0.8377(4) 0.2312(5) 1.5799(8) 0.076(3) Uani d D 1 1 . .
H HW15 0.8513(11) 0.2272(11) 1.6366(11) 0.104(8) Uiso d D 1 1 . .
H H15W 0.8568(12) 0.2553(11) 1.5545(19) 0.065(8) Uiso d PD 0.50 1 . .
H HX15 0.8444(18) 0.2010(10) 1.551(2) 0.095(14) Uiso d PD 0.50 1 . .
O OW16 0.9386(6) 0.0810(6) 1.5836(10) 0.043(3) Uiso d PD 0.50 1 . .
H HW16 0.930(2) 0.0495(14) 1.560(4) 0.114(18) Uiso d PD 0.50 1 . .
H H16W 0.957(3) 0.076(2) 1.637(3) 0.13(2) Uiso d PD 0.50 1 . .
O OW17 0.9045(6) 0.2785(6) 1.3260(9) 0.099(6) Uani d D 1 1 . .
H HW17 0.9260(11) 0.3054(10) 1.328(2) 0.066(8) Uiso d PD 0.50 1 . .
H H17W 0.9224(13) 0.2495(9) 1.341(2) 0.127(12) Uiso d D 1 1 . .
H HX17 0.8958(16) 0.2741(15) 1.2651(15) 0.092(13) Uiso d PD 0.50 1 . .
O OW18 0.9629(10) -0.1904(12) 0.779(2) 0.107(11) Uiso d PD 0.50 1 . .
H HW18 0.9771(16) -0.2125(18) 0.742(3) 0.055(13) Uiso d PD 0.25 1 . .
H H18W 0.9323(11) -0.1847(19) 0.751(3) 0.095(14) Uiso d PD 0.50 1 . .
H HX18 0.9788(18) -0.1599(15) 0.779(5) 0.070(17) Uiso d PD 0.25 1 . .
O O19W 0.5168(6) 0.1856(9) 0.5838(12) 0.056(4) Uiso d PD 0.50 1 Q 1
H HW19 0.5488(9) 0.1949(16) 0.590(2) 0.069(9) Uiso d PD 0.50 1 R 1
H HX19 0.5066(18) 0.187(3) 0.5240(19) 0.110(19) Uiso d PD 0.50 1 S 1
O OW19 0.5127(10) 0.1932(10) 0.639(2) 0.083(7) Uiso d PD 0.50 1 T 2
H H19W 0.5133(15) 0.1596(11) 0.618(3) 0.074(9) Uiso d PD 0.50 1 U 2
H HY19 0.5380(17) 0.2090(17) 0.615(4) 0.095(15) Uiso d PD 0.50 1 V 2
O OW20 1.0372(4) 0.1818(7) 0.8344(9) 0.104(7) Uani d D 1 1 . .
H HW20 1.0633(8) 0.2033(10) 0.839(2) 0.104(8) Uiso d D 1 1 . .
H H20W 1.0470(10) 0.1503(8) 0.851(2) 0.061(7) Uiso d PD 0.50 1 . .
H HX20 1.0129(13) 0.1936(15) 0.862(4) 0.13(2) Uiso d PD 0.50 1 . .
O OW21 1.0000 0.0501(18) 1.5000 0.084(10) Uiso d SP 0.50 2 . .
O OW22 0.9976(7) 0.1084(8) 1.7185(14) 0.146(13) Uani d D 1 1 . .
H HW22 0.9773(11) 0.1033(14) 1.7608(19) 0.105(9) Uiso d D 1 1 . .
O OW23 0.9595(9) 0.2348(10) 0.8748(16) 0.071(6) Uiso d PD 0.50 1 W 1
H HW23 0.9692(18) 0.2635(14) 0.846(3) 0.086(11) Uiso d PD 0.50 1 X 1
O O23W 0.9812(11) 0.2256(16) 0.958(2) 0.103(10) Uiso d PD 0.50 1 Y 2
H HX23 1.0000 0.244(2) 1.0000 0.13(3) Uiso d SPD 0.50 2 Z 2
H H23X 0.9996(19) 0.219(2) 0.913(3) 0.105(16) Uiso d PD 0.50 1 A 2
O OW24 1.0252(6) 0.2732(7) 1.4301(11) 0.050(4) Uiso d PD 0.50 1 . .
H HW24 1.0553(8) 0.2806(17) 1.455(2) 0.079(10) Uiso d PD 0.50 1 . .
H H24W 1.0133(15) 0.3000(16) 1.397(3) 0.053(12) Uiso d PD 0.25 1 . .
H HX24 1.0050(13) 0.268(2) 1.473(3) 0.059(14) Uiso d PD 0.25 1 . .
O OW25 0.5087(7) 0.1591(7) 0.9385(15) 0.062(5) Uiso d PD 0.50 1 B 1
H HW25 0.4860(9) 0.1355(9) 0.948(2) 0.054(6) Uiso d PD 0.50 1 C 1
H H25W 0.4964(13) 0.1909(8) 0.939(3) 0.074(9) Uiso d PD 0.50 1 D 1
O O25W 0.5147(14) 0.1904(12) 0.882(3) 0.102(10) Uiso d PD 0.50 1 E 2
H HX25 0.5007(15) 0.2220(13) 0.867(3) 0.076(10) Uiso d PD 0.50 1 F 2
O O1 0.7683(13) -0.0056(13) 0.5883(14) 0.147(11) Uiso d PD 0.80 1 . .
H HO1 0.798(2) -0.019(6) 0.578(8) 0.34(8) Uiso d PD 0.80 1 . .
C C1 0.7657(7) 0.0278(7) 0.6605(13) 0.101(5) Uiso d PD 0.80 1 . .
H H1C1 0.7846(19) 0.0625(13) 0.661(4) 0.138(16) Uiso d PD 0.80 1 . .
H H2C1 0.7287(10) 0.030(4) 0.666(6) 0.19(3) Uiso d PD 0.80 1 . .
C C2 0.7783(5) 0.0057(7) 0.7453(9) 0.078(4) Uani d PD 0.80 1 . .
H H1C2 0.8114(18) -0.008(2) 0.757(3) 0.121(13) Uiso d P 0.80 1 . .
H H2C2 0.7634(18) -0.035(2) 0.737(3) 0.121(13) Uiso d P 0.80 1 . .
C C3 0.7590(5) 0.0293(5) 0.8205(9) 0.068(3) Uani d P 0.80 1 . .
H H1C3 0.7774(17) 0.0648(19) 0.831(3) 0.117(12) Uiso d P 0.80 1 . .
H H2C3 0.7228(14) 0.0380(15) 0.810(2) 0.097(9) Uiso d P 0.80 1 . .
C C4 0.7687(5) 0.0012(6) 0.9043(10) 0.073(3) Uani d P 0.80 1 . .
H H1C4 0.8052(15) 0.0001(16) 0.918(3) 0.104(10) Uiso d P 0.80 1 . .
H H2C4 0.7556(14) -0.0334(16) 0.894(3) 0.100(9) Uiso d P 0.80 1 . .
C C5 0.7468(6) 0.0268(6) 0.9763(9) 0.076(4) Uani d P 0.80 1 . .
H H1C5 0.7591(13) 0.0622(16) 0.984(2) 0.097(9) Uiso d P 0.80 1 . .
H H2C5 0.7092(15) 0.0255(16) 0.965(3) 0.102(9) Uiso d P 0.80 1 . .
C C6 0.7563(5) 0.0019(6) 1.0647(12) 0.078(4) Uani d P 0.80 1 . .
H H1C6 0.7913(12) 0.0004(14) 1.087(2) 0.090(8) Uiso d P 0.80 1 . .
H H2C6 0.7484(14) -0.0387(16) 1.055(3) 0.100(9) Uiso d P 0.80 1 . .
C C7 0.7273(5) 0.0227(7) 1.1352(10) 0.077(4) Uani d P 0.80 1 . .
H H1C7 0.6899(10) 0.0214(12) 1.1135(18) 0.079(6) Uiso d P 0.80 1 . .
H H2C7 0.7343(13) 0.0643(15) 1.141(2) 0.096(9) Uiso d P 0.80 1 . .
C C8 0.7387(4) 0.0008(5) 1.2254(9) 0.066(3) Uani d P 0.80 1 . .
H H1C8 0.7755(11) 0.0082(12) 1.2431(18) 0.079(6) Uiso d P 0.80 1 . .
H H2C8 0.7338(12) -0.0364(14) 1.219(2) 0.091(8) Uiso d P 0.80 1 . .
C C9 0.7090(4) 0.0234(5) 1.2900(9) 0.062(3) Uani d P 0.80 1 . .
H H1C9 0.6717(10) 0.0173(12) 1.2686(18) 0.077(6) Uiso d P 0.80 1 . .
H H2C9 0.7113(10) 0.0647(12) 1.2880(18) 0.077(6) Uiso d P 0.80 1 . .
C C10 0.7202(4) 0.0054(6) 1.3800(9) 0.068(3) Uani d P 0.80 1 . .
H H10C 0.7583(9) 0.0135(10) 1.4014(15) 0.065(5) Uiso d P 0.80 1 . .
H H20C 0.7183(12) -0.0336(14) 1.382(2) 0.092(8) Uiso d P 0.80 1 . .
C C11 0.6901(5) 0.0252(9) 1.4443(12) 0.087(5) Uani d P 0.80 1 . .
H H11C 0.6531(13) 0.0116(14) 1.427(2) 0.092(8) Uiso d P 0.80 1 . .
H H21C 0.691(2) 0.066(3) 1.436(4) 0.140(17) Uiso d P 0.80 1 . .
H H31C 0.6953(15) 0.0132(17) 1.502(3) 0.107(10) Uiso d P 0.80 1 . .

loop_
_atom_site_aniso_label
_atom_site_aniso_U_11
_atom_site_aniso_U_22
_atom_site_aniso_U_33
_atom_site_aniso_U_12
_atom_site_aniso_U_13
_atom_site_aniso_U_23
C11A 0.047(4) 0.047(4) 0.043(3) 0.006(3) 0.011(3) 0.004(3)
C21A 0.046(4) 0.052(4) 0.047(4) 0.006(3) 0.008(3) 0.004(3)
O21A 0.055(5) 0.066(7) 0.044(4) 0.019(5) 0.010(4) 0.003(4)
C31A 0.042(3) 0.046(4) 0.045(3) 0.004(3) 0.011(3) 0.003(3)
O31A 0.048(4) 0.086(8) 0.037(4) 0.004(5) 0.001(3) -0.004(4)
C41A 0.045(3) 0.057(5) 0.044(4) -0.001(3) 0.012(3) -0.004(3)
C51A 0.046(3) 0.061(5) 0.037(3) -0.002(3) 0.010(3) -0.003(3)
O51A 0.044(4) 0.050(5) 0.045(4) -0.005(4) 0.010(3) 0.000(4)
C61A 0.050(4) 0.067(5) 0.051(4) -0.004(4) 0.017(3) -0.005(4)
O61A 0.051(5) 0.065(6) 0.064(6) 0.011(5) 0.017(4) 0.001(5)
O41A 0.041(4) 0.060(6) 0.050(4) -0.001(4) 0.003(3) -0.004(4)
C12A 0.045(4) 0.087(7) 0.051(4) 0.000(4) 0.008(3) -0.011(4)
C22A 0.050(4) 0.061(5) 0.061(5) -0.003(4) -0.002(3) 0.003(4)
O22A 0.073(7) 0.074(8) 0.049(5) -0.008(6) 0.003(5) 0.010(5)
C32A 0.048(4) 0.057(5) 0.043(4) -0.003(3) 0.001(3) -0.004(3)
O32A 0.058(5) 0.065(7) 0.039(4) -0.008(5) 0.005(4) -0.007(4)
C42A 0.042(3) 0.074(6) 0.038(3) 0.000(4) 0.005(3) 0.001(3)
C52A 0.053(4) 0.086(7) 0.038(3) -0.014(4) 0.009(3) -0.009(4)
O52A 0.055(5) 0.072(7) 0.063(6) -0.003(5) 0.017(4) -0.017(5)
C62A 0.101(8) 0.087(8) 0.050(5) -0.023(7) 0.038(5) -0.019(5)
O62A 0.084(11) 0.33(5) 0.087(11) -0.06(2) 0.042(10) -0.09(2)
O42A 0.039(4) 0.055(5) 0.055(5) -0.007(4) 0.006(3) 0.004(4)
C13A 0.051(4) 0.062(5) 0.042(4) -0.007(4) 0.003(3) 0.006(3)
C23A 0.040(3) 0.070(5) 0.035(3) 0.002(3) 0.002(2) 0.010(3)
O23A 0.054(5) 0.076(9) 0.034(4) 0.004(5) 0.000(3) 0.012(5)
C33A 0.041(3) 0.050(4) 0.041(3) -0.002(3) 0.003(2) 0.001(3)
O33A 0.049(5) 0.059(6) 0.044(5) 0.006(4) -0.003(3) -0.009(4)
C43A 0.040(3) 0.076(6) 0.032(3) -0.002(3) 0.003(2) -0.002(3)
C53A 0.048(4) 0.061(5) 0.034(3) 0.008(3) 0.009(3) 0.005(3)
O53A 0.043(4) 0.077(6) 0.033(4) 0.001(4) 0.002(3) 0.004(4)
C63A 0.071(5) 0.084(7) 0.036(4) 0.013(5) 0.000(3) 0.020(4)
O63A 0.072(7) 0.087(9) 0.078(8) 0.005(7) 0.010(6) 0.021(7)
O43A 0.037(3) 0.048(5) 0.042(4) -0.001(3) 0.007(3) 0.000(3)
C14A 0.036(3) 0.051(4) 0.034(3) -0.002(3) 0.005(2) 0.003(3)
C24A 0.043(3) 0.057(5) 0.038(3) -0.004(3) 0.004(3) -0.002(3)
O24A 0.053(5) 0.059(6) 0.033(4) -0.003(4) 0.005(3) -0.002(4)
C34A 0.038(3) 0.054(4) 0.033(3) -0.006(3) 0.007(2) -0.002(3)
O34A 0.044(4) 0.075(7) 0.043(4) -0.008(4) 0.015(3) 0.000(4)
C44A 0.042(3) 0.059(5) 0.030(3) -0.003(3) 0.004(2) 0.001(3)
C54A 0.042(3) 0.061(5) 0.031(3) -0.014(3) 0.005(2) -0.006(3)
O54A 0.041(4) 0.049(5) 0.048(4) -0.004(3) 0.005(3) 0.001(4)
C64A 0.051(4) 0.053(4) 0.036(3) 0.001(3) 0.002(3) 0.004(3)
O64A 0.050(4) 0.061(6) 0.033(3) 0.000(4) -0.003(3) 0.001(4)
O44A 0.035(4) 0.060(5) 0.053(4) -0.002(4) 0.002(3) 0.009(4)
C15A 0.035(3) 0.070(5) 0.034(3) -0.003(3) 0.003(2) 0.009(3)
C25A 0.038(3) 0.058(5) 0.041(3) 0.002(3) 0.008(2) 0.000(3)
O25A 0.044(4) 0.066(6) 0.035(4) -0.003(4) 0.005(3) -0.006(4)
C35A 0.038(3) 0.055(4) 0.036(3) -0.002(3) 0.003(2) -0.003(3)
O35A 0.040(4) 0.054(6) 0.049(5) -0.007(4) 0.007(3) 0.009(4)
C45A 0.036(3) 0.058(4) 0.030(3) 0.001(3) 0.005(2) 0.002(3)
C55A 0.041(3) 0.063(5) 0.028(3) -0.004(3) 0.004(2) 0.001(3)
C65A 0.038(3) 0.060(5) 0.044(3) 0.000(3) 0.007(3) -0.003(3)
O65A 0.036(4) 0.064(6) 0.043(4) -0.003(4) 0.002(3) -0.005(4)
O45A 0.039(4) 0.049(5) 0.048(4) 0.006(3) 0.005(3) 0.005(4)
C16A 0.051(4) 0.052(4) 0.031(3) 0.008(3) 0.007(3) 0.006(3)
C26A 0.043(3) 0.054(4) 0.038(3) 0.007(3) 0.004(3) 0.007(3)
O26A 0.038(4) 0.067(7) 0.042(4) 0.007(4) 0.005(3) 0.000(4)
C36A 0.041(3) 0.052(4) 0.038(3) 0.006(3) 0.006(2) 0.005(3)
O36A 0.047(4) 0.066(6) 0.042(4) 0.006(4) 0.007(3) 0.009(4)
C46A 0.045(4) 0.056(5) 0.042(3) 0.016(3) 0.006(3) 0.000(3)
C56A 0.051(4) 0.082(6) 0.040(4) 0.020(4) 0.012(3) 0.012(4)
O56A 0.063(5) 0.066(6) 0.039(4) 0.015(5) 0.003(4) -0.005(4)
C66A 0.075(6) 0.084(7) 0.045(4) 0.014(6) 0.013(4) -0.004(5)
O66A 0.065(6) 0.078(8) 0.061(6) 0.015(6) 0.007(5) 0.005(5)
O46A 0.051(4) 0.044(5) 0.047(4) 0.006(4) 0.003(3) -0.002(4)
C11B 0.053(4) 0.057(5) 0.031(3) 0.003(3) 0.007(3) 0.000(3)
C21B 0.041(3) 0.060(5) 0.042(3) 0.006(3) 0.005(3) -0.002(3)
O21B 0.055(5) 0.051(6) 0.048(4) -0.003(4) 0.013(4) -0.003(4)
C31B 0.041(3) 0.058(5) 0.038(3) 0.009(3) 0.004(2) -0.001(3)
O31B 0.050(5) 0.055(5) 0.046(4) 0.005(4) 0.004(4) -0.002(4)
C41B 0.046(4) 0.056(5) 0.041(3) 0.009(3) 0.006(3) 0.005(3)
C51B 0.045(3) 0.054(4) 0.039(3) 0.008(3) 0.005(3) 0.005(3)
O51B 0.047(4) 0.051(5) 0.042(4) 0.011(4) 0.004(3) -0.001(4)
C61B 0.041(3) 0.063(5) 0.046(4) 0.009(3) 0.009(3) 0.004(4)
O61B 0.051(4) 0.054(5) 0.045(4) 0.013(4) 0.009(3) 0.001(4)
O41B 0.047(4) 0.052(5) 0.050(4) 0.005(4) 0.002(3) 0.006(4)
C12B 0.047(3) 0.062(5) 0.034(3) 0.006(3) 0.005(3) 0.006(3)
C22B 0.046(3) 0.043(4) 0.044(3) 0.000(3) 0.008(3) 0.000(3)
O22B 0.045(4) 0.060(6) 0.048(4) 0.010(4) 0.009(4) 0.001(4)
C32B 0.047(3) 0.047(4) 0.038(3) 0.000(3) 0.007(3) 0.003(3)
O32B 0.049(4) 0.052(5) 0.040(4) 0.002(4) 0.005(3) -0.002(4)
C42B 0.045(3) 0.044(4) 0.036(3) 0.003(3) 0.004(2) 0.007(3)
C52B 0.044(3) 0.059(5) 0.035(3) 0.005(3) 0.006(3) 0.005(3)
O52B 0.053(4) 0.050(5) 0.044(4) 0.010(4) 0.009(3) 0.006(4)
C62B 0.050(4) 0.076(6) 0.034(3) 0.022(4) 0.009(3) 0.005(3)
O62B 0.064(6) 0.112(11) 0.037(4) 0.015(6) 0.001(4) 0.007(6)
O42B 0.041(4) 0.051(5) 0.039(4) 0.001(3) 0.002(3) 0.004(3)
C13B 0.041(3) 0.054(4) 0.032(3) 0.001(3) 0.001(2) -0.002(3)
C23B 0.040(3) 0.041(4) 0.036(3) 0.004(3) 0.003(2) 0.001(3)
O23B 0.053(5) 0.057(5) 0.030(3) 0.005(4) 0.005(3) -0.002(3)
C33B 0.045(3) 0.044(4) 0.032(3) -0.001(3) 0.002(2) -0.002(3)
O33B 0.053(4) 0.054(5) 0.033(4) -0.008(4) -0.002(3) 0.006(4)
C43B 0.045(3) 0.038(3) 0.034(3) -0.003(3) 0.005(2) -0.001(3)
C53B 0.038(3) 0.046(4) 0.032(3) 0.001(3) 0.003(2) 0.000(3)
O53B 0.036(3) 0.042(4) 0.042(4) -0.003(3) 0.004(3) -0.001(3)
C63B 0.047(4) 0.048(4) 0.038(3) -0.004(3) 0.006(3) -0.007(3)
O63B 0.049(4) 0.051(5) 0.042(4) 0.008(4) 0.010(3) -0.002(4)
O43B 0.037(3) 0.044(4) 0.051(4) -0.005(3) 0.004(3) -0.003(4)
C14B 0.040(3) 0.048(4) 0.037(3) -0.007(3) 0.010(2) 0.003(3)
C24B 0.038(3) 0.051(4) 0.034(3) 0.000(3) 0.004(2) 0.000(3)
O24B 0.043(4) 0.069(7) 0.035(4) -0.005(4) 0.003(3) 0.000(4)
C34B 0.039(3) 0.054(4) 0.029(3) 0.002(3) 0.007(2) 0.000(3)
O34B 0.046(4) 0.059(5) 0.033(4) -0.006(4) 0.004(3) 0.003(3)
C44B 0.047(3) 0.049(4) 0.033(3) 0.001(3) 0.005(2) 0.003(3)
C54B 0.045(3) 0.054(4) 0.027(3) -0.002(3) 0.001(2) -0.001(3)
O54B 0.046(4) 0.054(5) 0.043(4) 0.000(4) 0.000(3) -0.011(4)
C64B 0.049(4) 0.058(5) 0.034(3) -0.004(3) 0.003(3) -0.011(3)
O64B 0.065(6) 0.053(5) 0.050(5) -0.004(5) 0.009(4) 0.002(4)
O44B 0.047(4) 0.051(5) 0.040(4) -0.006(4) 0.001(3) -0.002(3)
C15B 0.040(3) 0.065(5) 0.045(4) -0.002(3) 0.002(3) -0.004(3)
C25B 0.050(4) 0.049(4) 0.037(3) 0.001(3) 0.006(3) 0.001(3)
O25B 0.039(4) 0.066(6) 0.039(4) -0.006(4) 0.001(3) 0.003(4)
C35B 0.048(4) 0.055(4) 0.033(3) 0.001(3) 0.005(2) 0.003(3)
O35B 0.045(4) 0.067(7) 0.042(4) 0.001(4) 0.008(3) 0.001(4)
C45B 0.046(3) 0.055(4) 0.034(3) 0.000(3) 0.006(3) -0.004(3)
C55B 0.045(3) 0.060(5) 0.035(3) 0.002(3) 0.004(3) 0.005(3)
O55B 0.041(4) 0.053(5) 0.041(4) -0.002(3) 0.001(3) 0.000(4)
C65B 0.089(6) 0.081(7) 0.030(3) 0.024(5) 0.004(4) 0.002(4)
O65B 0.088(8) 0.068(7) 0.052(5) 0.008(6) -0.013(5) -0.011(5)
O45B 0.034(3) 0.052(5) 0.047(4) 0.001(3) -0.004(3) 0.001(4)
C16B 0.043(4) 0.072(6) 0.046(4) 0.009(4) -0.010(3) -0.004(4)
C26B 0.049(4) 0.059(5) 0.053(4) -0.007(4) 0.007(3) -0.005(4)
O26B 0.050(5) 0.070(7) 0.059(5) -0.003(6) 0.012(4) 0.006(5)
C36B 0.051(4) 0.050(4) 0.041(3) -0.003(3) 0.001(3) 0.001(3)
O36B 0.083(7) 0.060(6) 0.048(5) 0.014(6) 0.016(5) -0.009(5)
C46B 0.051(4) 0.063(5) 0.039(3) 0.004(4) 0.004(3) -0.003(3)
C56B 0.066(5) 0.057(5) 0.038(3) 0.006(4) 0.008(3) -0.001(3)
O56B 0.066(6) 0.052(5) 0.055(5) 0.001(4) -0.011(4) 0.001(4)
O46B 0.051(4) 0.061(6) 0.039(4) 0.003(4) 0.002(3) -0.002(4)
OW1 0.063(6) 0.060(6) 0.056(5) 0.000(5) 0.013(4) -0.016(5)
OW2 0.074(7) 0.083(9) 0.066(7) -0.004(6) 0.002(5) 0.000(6)
OW3 0.074(7) 0.108(10) 0.049(5) -0.035(7) 0.013(5) -0.002(6)
OW5 0.055(5) 0.060(6) 0.051(5) -0.001(4) -0.002(4) 0.004(4)
OW7 0.061(6) 0.085(9) 0.069(7) 0.007(6) 0.000(5) -0.001(6)
OW8 0.052(6) 0.063(7) 0.142(13) -0.004(5) 0.013(7) 0.013(8)
OW14 0.049(4) 0.062(6) 0.061(5) 0.002(4) 0.012(4) 0.004(5)
OW15 0.060(6) 0.087(9) 0.083(8) 0.009(6) 0.015(5) -0.003(7)
OW17 0.117(13) 0.115(14) 0.063(7) -0.053(12) 0.004(7) -0.010(8)
OW20 0.077(9) 0.173(19) 0.061(7) 0.061(11) 0.003(6) 0.028(9)
OW22 0.134(17) 0.110(15) 0.18(2) 0.068(14) -0.078(18) -0.096(17)
C2 0.052(6) 0.106(12) 0.074(8) -0.001(7) 0.000(5) -0.015(8)
C3 0.066(7) 0.059(7) 0.078(8) 0.011(6) 0.004(6) -0.001(6)
C4 0.059(6) 0.081(10) 0.078(8) 0.010(6) 0.002(5) 0.014(7)
C5 0.082(9) 0.077(10) 0.068(7) 0.022(7) -0.004(6) 0.008(7)
C6 0.057(7) 0.078(9) 0.099(10) 0.012(6) 0.002(6) 0.007(8)
C7 0.056(6) 0.096(11) 0.078(8) 0.007(7) 0.004(6) -0.017(8)
C8 0.048(5) 0.071(8) 0.079(7) 0.016(5) 0.000(5) -0.013(6)
C9 0.046(5) 0.063(7) 0.076(7) 0.007(5) 0.003(5) -0.003(6)
C10 0.048(5) 0.079(9) 0.076(7) -0.013(5) -0.003(5) 0.017(6)
C11 0.055(7) 0.120(15) 0.085(10) 0.018(8) 0.002(6) -0.005(9)

loop_
_atom_type_symbol
_atom_type_description
_atom_type_scat_dispersion_real
_atom_type_scat_dispersion_imag
_atom_type_scat_source
C C 6.6484 0.0000 'Neutron Scattering Lengths, Neutron Data Booklet, 2nd Ed.1 1-1 ILL, 2003.'
O O 5.805 0.0000 'Neutron Scattering Lengths, Neutron Data Booklet, 2nd Ed.1 1-1 ILL, 2003.'
H H -3.7409 0.0000 'Neutron Scattering Lengths, Neutron Data Booklet, 2nd Ed.1 1-1 ILL, 2003.'

loop_
_geom_angle_atom_site_label_1
_geom_angle_atom_site_label_2
_geom_angle_atom_site_label_3
_geom_angle
O46A C11A O51A 110.0(8)
O46A C11A C21A 107.5(7)
O51A C11A C21A 109.6(7)
O46A C11A H11A 111.5(12)
O51A C11A H11A 107.2(11)
C21A C11A H11A 111.2(12)
O21A C21A C11A 109.5(7)
O21A C21A C31A 110.3(8)
C11A C21A C31A 109.5(7)
O21A C21A H21A 108.8(12)
C11A C21A H21A 108.5(11)
C31A C21A H21A 110.2(11)
C21A O21A HO21 113(2)
C21A O21A HA21 115(2)
HO21 O21A HA21 122(3)
O31A C31A C41A 109.7(7)
O31A C31A C21A 110.7(8)
C41A C31A C21A 109.5(6)
O31A C31A H31A 109.9(12)
C41A C31A H31A 108.3(11)
C21A C31A H31A 108.7(11)
C31A O31A HO31 114(2)
C31A O31A HA31 115(3)
HO31 O31A HA31 117(4)
O41A C41A C31A 107.4(7)
O41A C41A C51A 107.6(8)
C31A C41A C51A 112.2(6)
O41A C41A H41A 111.0(13)
C31A C41A H41A 108.8(12)
C51A C41A H41A 109.7(12)
O51A C51A C41A 112.1(7)
O51A C51A C61A 107.0(7)
C41A C51A C61A 113.9(7)
O51A C51A H51A 107.7(12)
C41A C51A H51A 109.2(12)
C61A C51A H51A 106.6(12)
C11A O51A C51A 113.7(8)
O61A C61A C51A 111.2(8)
O61A C61A H61A 109.0(15)
C51A C61A H61A 109.1(13)
O61A C61A HA61 109.0(16)
C51A C61A HA61 108.6(14)
H61A C61A HA61 109.9(19)
C61A O61A HO61 111.4(17)
C12A O41A C41A 117.6(10)
O41A C12A O52A 109.7(10)
O41A C12A C22A 107.7(8)
O52A C12A C22A 107.9(9)
O41A C12A H12A 115.1(16)
O52A C12A H12A 105.1(15)
C22A C12A H12A 111.2(15)
O22A C22A C32A 110.9(9)
O22A C22A C12A 111.0(10)
C32A C22A C12A 110.3(8)
O22A C22A H22A 106.5(14)
C32A C22A H22A 108.1(14)
C12A C22A H22A 109.9(13)
C22A O22A HO22 120(5)
C22A O22A HA22 113(4)
HO22 O22A HA22 119(6)
O32A C32A C22A 111.2(8)
O32A C32A C42A 107.3(8)
C22A C32A C42A 111.9(7)
O32A C32A H32A 110.2(11)
C22A C32A H32A 107.3(11)
C42A C32A H32A 109.0(11)
C32A O32A HO32 112(2)
C32A O32A HA32 115(2)
HO32 O32A HA32 107(3)
O42A C42A C52A 108.9(8)
O42A C42A C32A 106.3(7)
C52A C42A C32A 110.9(8)
O42A C42A H42A 110.8(14)
C52A C42A H42A 110.9(12)
C32A C42A H42A 109.1(12)
O52A C52A C62A 106.6(9)
O52A C52A C42A 111.1(9)
C62A C52A C42A 109.2(8)
O52A C52A H52A 110.2(14)
C62A C52A H52A 109.7(14)
C42A C52A H52A 109.9(13)
C52A O52A C12A 114.2(9)
O62A C62A C52A 113.5(13)
O62A C62A HA62 108.9
C52A C62A HA62 108.9
O62A C62A H62A 108.9
C52A C62A H62A 108.9
HA62 C62A H62A 107.7
C62A O62A HO62 103(4)
C42A O42A C13A 119.6(8)
O53A C13A O42A 109.7(8)
O53A C13A C23A 110.2(8)
O42A C13A C23A 105.9(7)
O53A C13A H13A 107.0(12)
O42A C13A H13A 110.9(13)
C23A C13A H13A 113.3(12)
O23A C23A C33A 113.8(7)
O23A C23A C13A 109.5(9)
C33A C23A C13A 109.2(6)
O23A C23A H23A 105.2(13)
C33A C23A H23A 110.0(13)
C13A C23A H23A 108.9(12)
C23A O23A HO23 115(2)
C23A O23A HA23 100(4)
HO23 O23A HA23 144(4)
O33A C33A C23A 110.6(7)
O33A C33A C43A 109.7(8)
C23A C33A C43A 109.0(6)
O33A C33A H33A 110.1(11)
C23A C33A H33A 111.1(11)
C43A C33A H33A 106.4(11)
C33A O33A HO33 113(2)
C33A O33A HA33 115(3)
HO33 O33A HA33 110(4)
O43A C43A C33A 109.5(6)
O43A C43A C53A 109.1(6)
C33A C43A C53A 111.3(7)
O43A C43A H43A 111.3(12)
C33A C43A H43A 108.1(11)
C53A C43A H43A 107.6(11)
O53A C53A C43A 111.0(7)
O53A C53A C63A 108.8(7)
C43A C53A C63A 112.3(8)
O53A C53A H53A 109.4(13)
C43A C53A H53A 107.9(12)
C63A C53A H53A 107.3(12)
C13A O53A C53A 113.2(7)
O63A C63A C53A 112.9(10)
O63A C63A H63A 103.4(17)
C53A C63A H63A 108.2(16)
O63A C63A HA63 112.0(19)
C53A C63A HA63 107.4(17)
H63A C63A HA63 113(2)
C63A O63A HO63 121(6)
C14A O43A C43A 118.8(8)
O54A C14A O43A 111.0(7)
O54A C14A C24A 111.2(6)
O43A C14A C24A 106.8(6)
O54A C14A H14A 106.6(11)
O43A C14A H14A 111.1(11)
C24A C14A H14A 110.1(11)
O24A C24A C14A 110.3(7)
O24A C24A C34A 109.3(7)
C14A C24A C34A 109.0(6)
O24A C24A H24A 111.2(11)
C14A C24A H24A 109.0(10)
C34A C24A H24A 108.0(11)
C24A O24A HO24 113(2)
C24A O24A HA24 114(2)
HO24 O24A HA24 112(3)
O34A C34A C44A 111.2(7)
O34A C34A C24A 108.6(7)
C44A C34A C24A 107.9(6)
O34A C34A H34A 111.3(11)
C44A C34A H34A 109.5(10)
C24A C34A H34A 108.3(10)
C34A O34A HO34 110.8(18)
C34A O34A HA34 107(6)
HO34 O34A HA34 130(6)
O44A C44A C34A 106.3(7)
O44A C44A C54A 107.3(7)
C34A C44A C54A 112.4(6)
O44A C44A H44A 108.7(12)
C34A C44A H44A 112.0(11)
C54A C44A H44A 110.0(11)
O54A C54A C64A 107.1(7)
O54A C54A C44A 110.8(7)
C64A C54A C44A 113.0(6)
O54A C54A H54A 107.0(11)
C64A C54A H54A 109.0(11)
C44A C54A H54A 109.7(11)
C14A O54A C54A 113.9(7)
O64A C64A C54A 111.8(7)
O64A C64A H64A 107.1(12)
C54A C64A H64A 109.5(11)
O64A C64A HA64 110.1(12)
C54A C64A HA64 111.2(11)
H64A C64A HA64 106.9(15)
C64A O64A HO64 112.1(14)
C15A O44A C44A 121.3(9)
O55A C15A O44A 112.0(8)
O55A C15A C25A 110.6(7)
O44A C15A C25A 107.3(6)
O55A C15A H15A 106.7(11)
O44A C15A H15A 109.8(12)
C25A C15A H15A 110.4(11)
O25A C25A C35A 110.4(7)
O25A C25A C15A 109.6(7)
C35A C25A C15A 106.9(6)
O25A C25A H25A 110.0(11)
C35A C25A H25A 112.0(11)
C15A C25A H25A 107.9(10)
C25A O25A HO25 109(2)
C25A O25A HA25 123(6)
HO25 O25A HA25 123(6)
O35A C35A C25A 109.6(7)
O35A C35A C45A 108.6(7)
C25A C35A C45A 109.2(6)
O35A C35A H35A 111.1(10)
C25A C35A H35A 108.1(11)
C45A C35A H35A 110.3(10)
C35A O35A HO35 112.8(18)
C35A O35A HA35 115(3)
HO35 O35A HA35 115(3)
O45A C45A C35A 106.3(6)
O45A C45A C55A 106.7(6)
C35A C45A C55A 111.5(6)
O45A C45A H45A 114.5(12)
C35A C45A H45A 109.2(10)
C55A C45A H45A 108.6(10)
O55A C55A C65A 107.4(6)
O55A C55A C45A 111.8(6)
C65A C55A C45A 111.9(6)
O55A C55A H55A 108.8(12)
C65A C55A H55A 109.0(11)
C45A C55A H55A 108.0(11)
C15A O55A C55A 112.3(7)
O65A C65A C55A 112.3(7)
O65A C65A H65A 110.3(11)
C55A C65A H65A 105.2(11)
O65A C65A HA65 111.0(12)
C55A C65A HA65 107.3(11)
H65A C65A HA65 110.7(14)
C65A O65A HO65 115(3)
C65A O65A HX65 117(3)
HO65 O65A HX65 118(4)
C45A O45A C16A 118.3(7)
O56A C16A O45A 111.3(8)
O56A C16A C26A 110.0(8)
O45A C16A C26A 107.2(6)
O56A C16A H16A 105.0(12)
O45A C16A H16A 110.6(13)
C26A C16A H16A 112.8(12)
O26A C26A C16A 109.4(7)
O26A C26A C36A 111.6(6)
C16A C26A C36A 109.1(6)
O26A C26A H26A 109.1(11)
C16A C26A H26A 108.6(10)
C36A C26A H26A 108.9(11)
C26A O26A HO26 110(3)
C26A O26A HA26 109(2)
HO26 O26A HA26 137(3)
O36A C36A C26A 110.5(7)
O36A C36A C46A 110.5(7)
C26A C36A C46A 108.1(6)
O36A C36A H36A 110.7(12)
C26A C36A H36A 110.3(12)
C46A C36A H36A 106.5(11)
C36A O36A HO36 115(3)
C36A O36A HA36 115(2)
HO36 O36A HA36 118(3)
O46A C46A C56A 108.7(7)
O46A C46A C36A 106.8(7)
C56A C46A C36A 110.0(7)
O46A C46A H46A 111.7(13)
C56A C46A H46A 110.6(13)
C36A C46A H46A 109.0(12)
O56A C56A C66A 107.9(8)
O56A C56A C46A 109.9(8)
C66A C56A C46A 111.8(8)
O56A C56A H56A 112.2(15)
C66A C56A H56A 107.3(14)
C46A C56A H56A 107.9(13)
C16A O56A C56A 112.1(8)
O66A C66A C56A 110.4(10)
O66A C66A H66A 106.6(16)
C56A C66A H66A 111.6(14)
O66A C66A HA66 93(5)
C56A C66A HA66 118(4)
H66A C66A HA66 116(5)
C66A O66A HO66 105(2)
C11A O46A C46A 116.8(8)
O51B C11B O46B 110.1(8)
O51B C11B C21B 111.2(7)
O46B C11B C21B 105.7(7)
O51B C11B H11B 107.3(11)
O46B C11B H11B 110.3(12)
C21B C11B H11B 112.3(11)
O21B C21B C31B 111.6(7)
O21B C21B C11B 109.8(7)
C31B C21B C11B 107.9(6)
O21B C21B H21B 110.1(12)
C31B C21B H21B 108.8(12)
C11B C21B H21B 108.7(12)
C21B O21B H21O 113(3)
C21B O21B HB21 114(3)
H21O O21B HB21 127(4)
O31B C31B C21B 110.7(7)
O31B C31B C41B 108.3(7)
C21B C31B C41B 109.4(6)
O31B C31B H31B 111.9(11)
C21B C31B H31B 109.4(11)
C41B C31B H31B 107.0(10)
C31B O31B H31O 115(3)
C31B O31B HB31 112(2)
H31O O31B HB31 112(4)
O41B C41B C51B 108.2(7)
O41B C41B C31B 105.5(7)
C51B C41B C31B 111.1(7)
O41B C41B H41B 112.9(13)
C51B C41B H41B 111.9(13)
C31B C41B H41B 107.1(13)
O51B C51B C61B 105.8(7)
O51B C51B C41B 112.4(7)
C61B C51B C41B 113.0(7)
O51B C51B H51B 109.2(12)
C61B C51B H51B 108.8(12)
C41B C51B H51B 107.6(12)
C11B O51B C51B 114.4(7)
O61B C61B C51B 110.9(7)
O61B C61B H61B 112.0(13)
C51B C61B H61B 107.5(13)
O61B C61B HB61 108.7(13)
C51B C61B HB61 110.7(11)
H61B C61B HB61 106.9(15)
C61B O61B H61O 109(2)
C12B O41B C41B 117.8(9)
O41B C12B O52B 110.3(8)
O41B C12B C22B 108.2(7)
O52B C12B C22B 110.8(7)
O41B C12B H12B 110.3(12)
O52B C12B H12B 104.8(12)
C22B C12B H12B 112.5(12)
O22B C22B C12B 110.5(7)
O22B C22B C32B 112.2(7)
C12B C22B C32B 109.4(7)
O22B C22B H22B 107.1(11)
C12B C22B H22B 109.1(11)
C32B C22B H22B 108.4(11)
C22B O22B H22O 114(2)
C22B O22B HB22 108(5)
H22O O22B HB22 137(5)
O32B C32B C42B 111.1(7)
O32B C32B C22B 110.2(7)
C42B C32B C22B 107.4(6)
O32B C32B H32B 109.3(11)
C42B C32B H32B 110.4(11)
C22B C32B H32B 108.4(11)
C32B O32B H32O 117(3)
C32B O32B HB32 114(3)
H32O O32B HB32 115(4)
O42B C42B C32B 107.7(6)
O42B C42B C52B 108.8(7)
C32B C42B C52B 110.5(6)
O42B C42B H42B 111.3(11)
C32B C42B H42B 107.9(11)
C52B C42B H42B 110.6(10)
O52B C52B C62B 106.0(7)
O52B C52B C42B 110.6(7)
C62B C52B C42B 111.1(6)
O52B C52B H52B 110.4(11)
C62B C52B H52B 110.1(11)
C42B C52B H52B 108.6(11)
C12B O52B C52B 112.7(8)
O62B C62B C52B 112.1(7)
O62B C62B H62B 112.2(13)
C52B C62B H62B 108.4(13)
O62B C62B HB62 108.6(17)
C52B C62B HB62 107.5(16)
H62B C62B HB62 108(2)
C62B O62B H62O 108(2)
C13B O42B C42B 118.9(8)
O53B C13B O42B 111.2(7)
O53B C13B C23B 110.7(7)
O42B C13B C23B 107.8(6)
O53B C13B H13B 106.4(10)
O42B C13B H13B 111.3(11)
C23B C13B H13B 109.4(10)
O23B C23B C33B 112.1(6)
O23B C23B C13B 110.9(7)
C33B C23B C13B 109.1(6)
O23B C23B H23B 108.0(10)
C33B C23B H23B 108.3(10)
C13B C23B H23B 108.3(9)
C23B O23B H23O 113(2)
C23B O23B HB23 116(2)
H23O O23B HB23 123(3)
O33B C33B C23B 111.3(6)
O33B C33B C43B 109.3(7)
C23B C33B C43B 110.0(6)
O33B C33B H33B 110.8(11)
C23B C33B H33B 107.5(11)
C43B C33B H33B 108.0(10)
C33B O33B H33O 109(2)
C33B O33B HB33 106(2)
H33O O33B HB33 112(3)
O43B C43B C33B 106.8(6)
O43B C43B C53B 107.2(6)
C33B C43B C53B 111.9(6)
O43B C43B H43B 110.8(12)
C33B C43B H43B 109.8(11)
C53B C43B H43B 110.2(11)
O53B C53B C63B 106.8(6)
O53B C53B C43B 111.7(6)
C63B C53B C43B 111.6(6)
O53B C53B H53B 109.7(10)
C63B C53B H53B 109.3(9)
C43B C53B H53B 107.7(9)
C13B O53B C53B 112.8(7)
O63B C63B C53B 111.9(6)
O63B C63B H63B 110.9(11)
C53B C63B H63B 107.3(11)
O63B C63B HB63 112.7(12)
C53B C63B HB63 107.8(11)
H63B C63B HB63 106.0(14)
C63B O63B H63O 108(2)
C63B O63B H63X 117(3)
H63O O63B H63X 107(4)
C14B O43B C43B 120.5(7)
O43B C14B O54B 110.3(8)
O43B C14B C24B 106.5(7)
O54B C14B C24B 108.9(7)
O43B C14B H14B 113.0(11)
O54B C14B H14B 106.3(10)
C24B C14B H14B 111.9(10)
O24B C24B C14B 111.3(7)
O24B C24B C34B 111.3(7)
C14B C24B C34B 108.2(6)
O24B C24B H24B 109.0(11)
C14B C24B H24B 106.8(10)
C34B C24B H24B 110.2(10)
C24B O24B H24O 117(2)
C24B O24B HB24 111(3)
H24O O24B HB24 128(3)
O34B C34B C44B 108.3(7)
O34B C34B C24B 111.8(7)
C44B C34B C24B 109.1(6)
O34B C34B H34B 111.8(11)
C44B C34B H34B 108.0(10)
C24B C34B H34B 107.7(10)
C34B O34B H34O 110.2(15)
C34B O34B HB34 120(7)
H34O O34B HB34 113(7)
O44B C44B C34B 105.9(6)
O44B C44B C54B 108.5(6)
C34B C44B C54B 113.1(6)
O44B C44B H44B 110.8(11)
C34B C44B H44B 108.4(10)
C54B C44B H44B 110.0(10)
O54B C54B C64B 108.1(7)
O54B C54B C44B 110.9(6)
C64B C54B C44B 111.7(6)
O54B C54B H54B 110.1(11)
C64B C54B H54B 108.7(10)
C44B C54B H54B 107.3(11)
C14B O54B C54B 114.5(7)
O64B C64B C54B 112.2(8)
O64B C64B H64B 110.6(13)
C54B C64B H64B 107.5(12)
O64B C64B HB64 110.4(13)
C54B C64B HB64 108.3(11)
H64B C64B HB64 107.6(15)
C64B O64B H64O 114.1(19)
C15B O44B C44B 117.7(8)
O44B C15B O55B 110.5(8)
O44B C15B C25B 107.0(7)
O55B C15B C25B 109.7(7)
O44B C15B H15B 112.4(11)
O55B C15B H15B 105.9(11)
C25B C15B H15B 111.4(12)
O25B C25B C15B 111.6(7)
O25B C25B C35B 111.2(7)
C15B C25B C35B 109.5(7)
O25B C25B H25B 109.0(12)
C15B C25B H25B 109.1(11)
C35B C25B H25B 106.4(11)
C25B O25B H25O 110.9(15)
C25B O25B HB25 108(4)
H25O O25B HB25 137(4)
O35B C35B C45B 108.9(7)
O35B C35B C25B 110.4(7)
C45B C35B C25B 108.3(6)
O35B C35B H35B 109.7(11)
C45B C35B H35B 108.6(11)
C25B C35B H35B 110.9(11)
C35B O35B H35O 112(2)
C35B O35B HB35 113(2)
H35O O35B HB35 116(3)
O45B C45B C35B 107.9(7)
O45B C45B C55B 108.0(7)
C35B C45B C55B 109.2(6)
O45B C45B H45B 112.1(12)
C35B C45B H45B 109.7(11)
C55B C45B H45B 109.9(11)
O55B C55B C65B 105.9(7)
O55B C55B C45B 110.0(7)
C65B C55B C45B 111.4(7)
O55B C55B H55B 114.6(13)
C65B C55B H55B 107.4(13)
C45B C55B H55B 107.6(12)
C15B O55B C55B 113.6(8)
O65B C65B C55B 110.2(10)
O65B C65B H65B 109.9(17)
C55B C65B H65B 107.8(16)
O65B C65B HB65 110.8(15)
C55B C65B HB65 109.2(14)
H65B C65B HB65 109(2)
C65B O65B H65O 114(4)
C45B O45B C16B 116.8(8)
O56B C16B O45B 110.5(8)
O56B C16B C26B 109.0(9)
O45B C16B C26B 108.0(7)
O56B C16B H16B 106.5(13)
O45B C16B H16B 110.8(14)
C26B C16B H16B 112.1(13)
O26B C26B C36B 111.5(8)
O26B C26B C16B 108.7(9)
C36B C26B C16B 110.0(7)
O26B C26B H26B 108.0(14)
C36B C26B H26B 109.3(15)
C16B C26B H26B 109.3(13)
C26B O26B H26O 108(3)
C26B O26B HB26 123(5)
H26O O26B HB26 99(6)
O36B C36B C26B 110.8(9)
O36B C36B C46B 110.1(9)
C26B C36B C46B 109.1(7)
O36B C36B H36B 109.8(11)
C26B C36B H36B 107.5(11)
C46B C36B H36B 109.6(11)
C36B O36B H36O 114(3)
C36B O36B HB36 110(3)
H36O O36B HB36 109(4)
O46B C46B C56B 108.3(7)
O46B C46B C36B 105.4(7)
C56B C46B C36B 111.2(8)
O46B C46B H46B 109.9(13)
C56B C46B H46B 111.4(12)
C36B C46B H46B 110.4(12)
O56B C56B C66B 99.6(9)
O56B C56B C46B 113.3(8)
C66B C56B C46B 107.8(9)
O56B C56B CB66 114.6(10)
C66B C56B CB66 19.6(7)
C46B C56B CB66 110.0(9)
O56B C56B H56B 110.5(14)
C66B C56B H56B 118.2(14)
C46B C56B H56B 107.4(13)
CB66 C56B H56B 100.0(14)
C56B O56B C16B 112.8(8)
O66B C66B C56B 112.4(15)
C56B C66B H66B 109.1
C56B C66B HB66 109.1
C66B O66B H66O 108(4)
OB66 CB66 C56B 114(2)
OB66 CB66 HC66 108.7
C56B CB66 HC66 108.7
OB66 CB66 H66C 108.7
C56B CB66 H66C 108.7
HC66 CB66 H66C 107.6
C11B O46B C46B 119.7(8)
HW1 OW1 H1W 110(2)
HW1 OW1 HX1 106(2)
H1W OW1 HX1 111(3)
HW2 OW2 H2W 109(3)
HW2 OW2 HX2 108(3)
H2W OW2 HX2 108(3)
HW3 OW3 H3W 109(3)
HW3 OW3 HX3 110(3)
H3W OW3 HX3 112(3)
HW4 OW4 H4W 107(3)
HW5 OW5 H5W 108(2)
HW5 OW5 HX5 104(2)
H5W OW5 HX5 106(2)
HW6 OW6 H6W 104(3)
HW7 OW7 H7W 110(3)
HW7 OW7 HX7 106(3)
H7W OW7 HX7 107(3)
HW10 OW10 H10W 109(3)
HW10 O10W H10W 66(2)
HW9 OW9 H9W 106(3)
HW11 OW11 H11W 102(3)
HW11 O11W HX11 121(5)
HW13 OW13 H13W 110(3)
HW14 OW14 H14W 104(2)
HW14 OW14 HX14 111(4)
H14W OW14 HX14 114(4)
HW14 OW14 H14X 106(3)
H14W OW14 H14X 114(4)
HX14 OW14 H14X 106(3)
HW15 OW15 H15W 106(2)
HW15 OW15 HX15 106(3)
H15W OW15 HX15 103(2)
HW16 OW16 H16W 107(3)
HW17 OW17 H17W 107(3)
HW17 OW17 HX17 103(3)
H17W OW17 HX17 103(3)
HW18 OW18 H18W 105(3)
HW18 OW18 HX18 108(3)
H18W OW18 HX18 106(3)
HW19 O19W HX19 106(3)
HW19 O19W H19W 108(4)
HX19 O19W H19W 125(5)
HW19 O19W HY19 39(3)
HX19 O19W HY19 126(5)
H19W O19W HY19 108(4)
HW9 OW19 HW19 114(3)
HW9 OW19 H19W 122(4)
HW19 OW19 H19W 78(3)
HW9 OW19 HY19 100(5)
HW19 OW19 HY19 26(3)
H19W OW19 HY19 104(3)
HW20 OW20 H20W 109(2)
HW20 OW20 HX20 113(3)
H20W OW20 HX20 115(3)
HW23 OW23 H23X 101(5)
HX23 O23W H23X 107(3)
HW24 OW24 H24W 110(3)
HW24 OW24 HX24 109(3)
H24W OW24 HX24 108(3)
HW25 OW25 H25W 111(3)
H25W O25W HX25 87(4)
C1 O1 HO1 119.0(15)
O1 C1 C2 115.2(19)
O1 C1 H1C1 119(4)
C2 C1 H1C1 105(3)
O1 C1 H2C1 103(5)
C2 C1 H2C1 96(5)
H1C1 C1 H2C1 117(6)
C3 C2 C1 117.8(15)
C3 C2 H1C2 115(3)
C1 C2 H1C2 117(3)
C3 C2 H2C2 109(3)
C1 C2 H2C2 103(3)
H1C2 C2 H2C2 91(4)
C2 C3 C4 115.0(13)
C2 C3 H1C3 106(3)
C4 C3 H1C3 105(3)
C2 C3 H2C3 114(2)
C4 C3 H2C3 109(2)
H1C3 C3 H2C3 106(4)
C5 C4 C3 111.5(13)
C5 C4 H1C4 110(3)
C3 C4 H1C4 107(3)
C5 C4 H2C4 111(3)
C3 C4 H2C4 107(3)
H1C4 C4 H2C4 111(4)
C4 C5 C6 115.1(13)
C4 C5 H1C5 110(3)
C6 C5 H1C5 106(3)
C4 C5 H2C5 110(3)
C6 C5 H2C5 102(3)
H1C5 C5 H2C5 112(4)
C5 C6 C7 115.2(14)
C5 C6 H1C6 113(3)
C7 C6 H1C6 110(3)
C5 C6 H2C6 107(3)
C7 C6 H2C6 110(3)
H1C6 C6 H2C6 101(3)
C6 C7 C8 116.0(13)
C6 C7 H1C7 110(2)
C8 C7 H1C7 113(2)
C6 C7 H2C7 108(2)
C8 C7 H2C7 107(2)
H1C7 C7 H2C7 102(3)
C9 C8 C7 112.3(11)
C9 C8 H1C8 111(2)
C7 C8 H1C8 106(2)
C9 C8 H2C8 112(2)
C7 C8 H2C8 106(2)
H1C8 C8 H2C8 109(3)
C8 C9 C10 114.7(11)
C8 C9 H1C9 109.4(19)
C10 C9 H1C9 110.4(19)
C8 C9 H2C9 110.0(19)
C10 C9 H2C9 110.0(19)
H1C9 C9 H2C9 102(3)
C11 C10 C9 116.0(13)
C11 C10 H10C 109.8(19)
C9 C10 H10C 109.0(17)
C11 C10 H20C 108(2)
C9 C10 H20C 110(2)
H10C C10 H20C 104(3)
C10 C11 H11C 108(2)
C10 C11 H21C 105(3)
H11C C11 H21C 110(4)
C10 C11 H31C 118(3)
H11C C11 H31C 100(4)
H21C C11 H31C 116(5)

loop_
_geom_bond_atom_site_label_1
_geom_bond_atom_site_label_2
_geom_bond_distance
C11A O46A 1.421(13)
C11A O51A 1.424(11)
C11A C21A 1.518(11)
C11A H11A 1.09(2)
C21A O21A 1.422(12)
C21A C31A 1.527(12)
C21A H21A 1.06(2)
O21A HO21 0.90(4)
O21A HA21 0.87(5)
C31A O31A 1.421(12)
C31A C41A 1.520(10)
C31A H31A 1.08(2)
O31A HO31 0.97(4)
O31A HA31 0.90(5)
C41A O41A 1.453(13)
C41A C51A 1.522(11)
C41A H41A 1.07(2)
C51A O51A 1.448(12)
C51A C61A 1.525(10)
C51A H51A 1.09(2)
C61A O61A 1.423(16)
C61A H61A 1.10(2)
C61A HA61 1.07(3)
O61A HO61 0.95(3)
O41A C12A 1.388(13)
C12A O52A 1.442(16)
C12A C22A 1.515(13)
C12A H12A 1.05(3)
C22A O22A 1.421(16)
C22A C32A 1.519(14)
C22A H22A 1.11(2)
O22A HO22 0.79(9)
O22A HA22 0.81(7)
C32A O32A 1.447(12)
C32A C42A 1.531(12)
C32A H32A 1.093(17)
O32A HO32 1.01(6)
O32A HA32 0.96(3)
C42A O42A 1.427(15)
C42A C52A 1.534(11)
C42A H42A 1.12(2)
C52A O52A 1.431(18)
C52A C62A 1.518(12)
C52A H52A 1.08(2)
C62A O62A 1.40(2)
C62A HA62 1.1303
C62A H62A 1.1303
O62A HO62 0.95(2)
O42A C13A 1.438(13)
C13A O53A 1.415(12)
C13A C23A 1.526(12)
C13A H13A 1.10(2)
C23A O23A 1.436(12)
C23A C33A 1.519(10)
C23A H23A 1.09(2)
O23A HO23 0.86(5)
O23A HA23 0.78(7)
C33A O33A 1.430(12)
C33A C43A 1.524(10)
C33A H33A 1.077(19)
O33A HO33 0.93(4)
O33A HA33 0.87(6)
C43A O43A 1.434(10)
C43A C53A 1.527(11)
C43A H43A 1.10(2)
C53A O53A 1.440(11)
C53A C63A 1.539(10)
C53A H53A 1.06(2)
C63A O63A 1.42(2)
C63A H63A 1.08(3)
C63A HA63 0.96(3)
O63A HO63 0.95(2)
O43A C14A 1.423(12)
C14A O54A 1.414(11)
C14A C24A 1.524(10)
C14A H14A 1.079(19)
C24A O24A 1.421(11)
C24A C34A 1.540(11)
C24A H24A 1.05(2)
O24A HO24 0.88(5)
O24A HA24 0.91(5)
C34A O34A 1.437(11)
C34A C44A 1.522(9)
C34A H34A 1.110(19)
O34A HO34 0.96(3)
O34A HA34 0.86(10)
C44A O44A 1.430(13)
C44A C54A 1.530(9)
C44A H44A 1.09(2)
C54A O54A 1.435(12)
C54A C64A 1.514(10)
C54A H54A 1.05(2)
C64A O64A 1.437(13)
C64A H64A 1.07(2)
C64A HA64 1.106(18)
O64A HO64 0.95(3)
O44A C15A 1.419(10)
C15A O55A 1.391(12)
C15A C25A 1.539(10)
C15A H15A 1.13(2)
C25A O25A 1.445(12)
C25A C35A 1.521(12)
C25A H25A 1.091(16)
O25A HO25 0.87(5)
O25A HA25 0.77(9)
C35A O35A 1.440(11)
C35A C45A 1.520(10)
C35A H35A 1.105(16)
O35A HO35 0.98(4)
O35A HA35 0.85(5)
C45A O45A 1.404(12)
C45A C55A 1.556(10)
C45A H45A 1.101(17)
C55A O55A 1.468(13)
C55A C65A 1.535(10)
C55A H55A 1.094(17)
C65A O65A 1.425(11)
C65A H65A 1.103(19)
C65A HA65 1.04(2)
O65A HO65 0.95(5)
O65A HX65 0.88(5)
O45A C16A 1.432(13)
C16A O56A 1.426(12)
C16A C26A 1.527(10)
C16A H16A 1.11(2)
C26A O26A 1.444(12)
C26A C36A 1.531(10)
C26A H26A 1.113(19)
O26A HO26 0.88(6)
O26A HA26 0.94(4)
C36A O36A 1.423(12)
C36A C46A 1.545(10)
C36A H36A 1.06(2)
O36A HO36 0.90(5)
O36A HA36 0.93(4)
C46A O46A 1.434(12)
C46A C56A 1.539(12)
C46A H46A 1.09(2)
C56A O56A 1.437(13)
C56A C66A 1.519(13)
C56A H56A 1.07(3)
C66A O66A 1.446(18)
C66A H66A 1.13(3)
C66A HA66 0.83(8)
O66A HO66 0.94(2)
C11B O51B 1.411(12)
C11B O46B 1.420(14)
C11B C21B 1.532(10)
C11B H11B 1.114(19)
C21B O21B 1.426(12)
C21B C31B 1.527(10)
C21B H21B 1.06(2)
O21B H21O 0.98(6)
O21B HB21 0.89(7)
C31B O31B 1.436(12)
C31B C41B 1.549(11)
C31B H31B 1.07(2)
O31B H31O 1.00(6)
O31B HB31 0.94(3)
C41B O41B 1.452(12)
C41B C51B 1.543(11)
C41B H41B 1.08(3)
C51B O51B 1.426(11)
C51B C61B 1.518(11)
C51B H51B 1.10(2)
C61B O61B 1.444(14)
C61B H61B 1.10(2)
C61B HB61 1.100(19)
O61B H61O 0.959(19)
O41B C12B 1.405(13)
C12B O52B 1.421(11)
C12B C22B 1.516(10)
C12B H12B 1.08(2)
C22B O22B 1.452(11)
C22B C32B 1.539(11)
C22B H22B 1.081(18)
O22B H22O 0.96(4)
O22B HB22 0.90(9)
C32B O32B 1.427(11)
C32B C42B 1.519(10)
C32B H32B 1.085(18)
O32B H32O 0.87(6)
O32B HB32 0.88(5)
C42B O42B 1.428(13)
C42B C52B 1.547(9)
C42B H42B 1.102(18)
C52B O52B 1.449(13)
C52B C62B 1.518(10)
C52B H52B 1.089(19)
C62B O62B 1.445(12)
C62B H62B 1.08(2)
C62B HB62 0.99(3)
O62B H62O 0.95(2)
O42B C13B 1.428(11)
C13B O53B 1.404(11)
C13B C23B 1.518(10)
C13B H13B 1.106(18)
C23B O23B 1.438(11)
C23B C33B 1.519(10)
C23B H23B 1.105(16)
O23B H23O 0.88(5)
O23B HB23 0.86(4)
C33B O33B 1.441(11)
C33B C43B 1.521(10)
C33B H33B 1.099(17)
O33B H33O 1.02(5)
O33B HB33 0.96(4)
C43B O43B 1.446(11)
C43B C53B 1.539(9)
C43B H43B 1.088(19)
C53B O53B 1.451(11)
C53B C63B 1.540(10)
C53B H53B 1.086(15)
C63B O63B 1.409(12)
C63B H63B 1.130(18)
C63B HB63 1.089(19)
O63B H63O 0.95(4)
O63B H63X 1.00(6)
O43B C14B 1.395(13)
C14B O54B 1.419(11)
C14B C24B 1.536(9)
C14B H14B 1.101(16)
C24B O24B 1.423(11)
C24B C34B 1.540(9)
C24B H24B 1.10(2)
O24B H24O 0.88(5)
O24B HB24 0.83(6)
C34B O34B 1.436(11)
C34B C44B 1.508(9)
C34B H34B 1.10(2)
O34B H34O 0.97(2)
O34B HB34 0.89(12)
C44B O44B 1.442(12)
C44B C54B 1.543(10)
C44B H44B 1.105(19)
C54B O54B 1.431(11)
C54B C64B 1.526(9)
C54B H54B 1.10(2)
C64B O64B 1.422(15)
C64B H64B 1.07(2)
C64B HB64 1.10(2)
O64B H64O 0.86(3)
O44B C15B 1.419(12)
C15B O55B 1.425(12)
C15B C25B 1.527(10)
C15B H15B 1.07(2)
C25B O25B 1.420(11)
C25B C35B 1.535(12)
C25B H25B 1.10(2)
O25B H25O 0.97(2)
O25B HB25 1.04(8)
C35B O35B 1.440(11)
C35B C45B 1.537(10)
C35B H35B 1.103(18)
O35B H35O 0.91(5)
O35B HB35 0.91(4)
C45B O45B 1.412(13)
C45B C55B 1.543(10)
C45B H45B 1.069(19)
C55B O55B 1.446(14)
C55B C65B 1.509(10)
C55B H55B 1.06(2)
C65B O65B 1.416(19)
C65B H65B 1.10(3)
C65B HB65 1.09(3)
O65B H65O 0.96(2)
O45B C16B 1.436(10)
C16B O56B 1.436(15)
C16B C26B 1.534(13)
C16B H16B 1.08(2)
C26B O26B 1.453(15)
C26B C36B 1.521(12)
C26B H26B 1.12(3)
O26B H26O 0.89(5)
O26B HB26 0.78(9)
C36B O36B 1.433(13)
C36B C46B 1.543(12)
C36B H36B 1.108(18)
O36B H36O 0.91(6)
O36B HB36 0.88(6)
C46B O46B 1.429(14)
C46B C56B 1.543(11)
C46B H46B 1.11(2)
C56B O56B 1.429(15)
C56B C66B 1.528(17)
C56B CB66 1.575(19)
C56B H56B 1.07(2)
C66B O66B 1.47(3)
C66B H66B 1.1934
C66B HB66 1.1934
O66B H66O 0.83(8)
CB66 OB66 1.34(4)
CB66 HC66 1.1042
CB66 H66C 1.1042
OW1 HW1 0.946(18)
OW1 H1W 0.925(18)
OW1 HX1 0.948(19)
OW2 HW2 0.94(2)
OW2 H2W 0.94(2)
OW2 HX2 0.95(2)
OW3 HW3 0.944(18)
OW3 H3W 0.931(19)
OW3 HX3 0.93(2)
OW4 HW4 0.95(2)
OW4 H4W 0.95(2)
O4W HX4 0.95(2)
OW5 HW5 0.953(18)
OW5 H5W 0.934(18)
OW5 HX5 0.966(19)
OW6 HW6 0.96(2)
OW6 H6W 0.96(2)
OW7 HW7 0.943(19)
OW7 H7W 0.938(19)
OW7 HX7 0.95(2)
OW8 HW8 0.926(19)
OW10 HW10 0.94(2)
OW10 H10W 0.94(2)
O10W HW10 1.40(6)
O10W H10W 1.41(6)
OW9 HW9 0.96(2)
OW9 H9W 0.95(2)
OW11 HW11 0.98(2)
OW11 H11W 0.96(2)
O11W HW11 0.92(6)
O11W HX11 0.96(2)
OW12 HW12 0.95(2)
OW13 HW13 0.939(19)
OW13 H13W 0.94(2)
OW14 HW14 0.969(19)
OW14 H14W 0.96(2)
OW14 HX14 0.96(2)
OW14 H14X 0.949(19)
OW15 HW15 0.941(19)
OW15 H15W 0.963(19)
OW15 HX15 0.97(2)
OW16 HW16 0.95(2)
OW16 H16W 0.95(2)
OW17 HW17 0.952(19)
OW17 H17W 0.96(2)
OW17 HX17 0.97(2)
OW18 HW18 0.96(2)
OW18 H18W 0.95(2)
OW18 HX18 0.95(2)
O19W HW19 0.95(2)
O19W HX19 0.96(2)
O19W H19W 0.90(5)
O19W HY19 0.98(6)
OW19 HW9 1.40(5)
OW19 HW19 1.36(4)
OW19 H19W 0.97(2)
OW19 HY19 0.95(2)
OW20 HW20 0.947(19)
OW20 H20W 0.926(19)
OW20 HX20 0.915(19)
OW22 HW22 0.94(2)
OW23 HW23 0.96(2)
OW23 H23X 1.31(7)
O23W HX23 0.94(2)
O23W H23X 0.95(2)
OW24 HW24 0.94(2)
OW24 H24W 0.94(2)
OW24 HX24 0.95(2)
OW25 HW25 0.94(2)
OW25 H25W 0.93(2)
O25W H25W 1.08(7)
O25W HX25 0.96(2)
O1 C1 1.457(11)
O1 HO1 0.960(8)
C1 C2 1.47(3)
C1 H1C1 1.083(11)
C1 H2C1 1.078(11)
C2 C3 1.50(2)
C2 H1C2 1.02(7)
C2 H2C2 1.18(7)
C3 C4 1.52(2)
C3 H1C3 1.10(6)
C3 H2C3 1.06(4)
C4 C5 1.52(2)
C4 H1C4 1.05(5)
C4 H2C4 1.02(6)
C5 C6 1.54(2)
C5 H1C5 1.02(6)
C5 H2C5 1.08(5)
C6 C7 1.56(2)
C6 H1C6 1.03(5)
C6 H2C6 1.13(6)
C7 C8 1.54(2)
C7 H1C7 1.09(4)
C7 H2C7 1.15(5)
C8 C9 1.520(18)
C8 H1C8 1.08(4)
C8 H2C8 1.02(5)
C9 C10 1.501(19)
C9 H1C9 1.10(4)
C9 H2C9 1.12(4)
C10 C11 1.49(2)
C10 H10C 1.13(3)
C10 H20C 1.06(5)
C11 H11C 1.14(5)
C11 H21C 1.10(8)
C11 H31C 0.96(6)

loop_
_geom_torsion_atom_site_label_1
_geom_torsion_atom_site_label_2
_geom_torsion_atom_site_label_3
_geom_torsion_atom_site_label_4
_geom_torsion
O46A C11A C21A O21A 62.8(10)
O51A C11A C21A O21A -177.7(9)
O46A C11A C21A C31A -58.3(8)
O51A C11A C21A C31A 61.2(9)
O21A C21A C31A O31A 62.0(10)
C11A C21A C31A O31A -177.4(7)
O21A C21A C31A C41A -176.9(8)
C11A C21A C31A C41A -56.4(8)
O31A C31A C41A O41A -69.5(10)
C21A C31A C41A O41A 168.8(7)
O31A C31A C41A C51A 172.3(9)
C21A C31A C41A C51A 50.7(9)
O41A C41A C51A O51A -167.2(7)
C31A C41A C51A O51A -49.2(10)
O41A C41A C51A C61A 71.1(10)
C31A C41A C51A C61A -170.8(8)
O46A C11A O51A C51A 57.1(10)
C21A C11A O51A C51A -60.8(10)
C41A C51A O51A C11A 54.8(10)
C61A C51A O51A C11A -179.7(8)
O51A C51A C61A O61A -64.0(10)
C41A C51A C61A O61A 60.4(11)
C31A C41A O41A C12A 124.5(9)
C51A C41A O41A C12A -114.4(9)
C41A O41A C12A O52A 118.2(10)
C41A O41A C12A C22A -124.6(10)
O41A C12A C22A O22A 64.0(13)
O52A C12A C22A O22A -177.6(11)
O41A C12A C22A C32A -59.3(11)
O52A C12A C22A C32A 59.0(10)
O22A C22A C32A O32A 63.0(11)
C12A C22A C32A O32A -173.6(8)
O22A C22A C32A C42A -177.1(9)
C12A C22A C32A C42A -53.6(9)
O32A C32A C42A O42A -71.4(9)
C22A C32A C42A O42A 166.3(7)
O32A C32A C42A C52A 170.4(8)
C22A C32A C42A C52A 48.2(9)
O42A C42A C52A O52A -166.2(8)
C32A C42A C52A O52A -49.6(10)
O42A C42A C52A C62A 76.5(10)
C32A C42A C52A C62A -166.9(8)
C62A C52A O52A C12A 178.4(9)
C42A C52A O52A C12A 59.5(11)
O41A C12A O52A C52A 53.4(12)
C22A C12A O52A C52A -63.7(12)
O52A C52A C62A O62A 59.9(18)
C42A C52A C62A O62A -180.0(16)
C52A C42A O42A C13A -113.0(9)
C32A C42A O42A C13A 127.6(8)
C42A O42A C13A O53A 114.5(10)
C42A O42A C13A C23A -126.7(9)
O53A C13A C23A O23A -174.3(9)
O42A C13A C23A O23A 67.2(10)
O53A C13A C23A C33A 60.4(9)
O42A C13A C23A C33A -58.1(9)
O23A C23A C33A O33A 60.2(12)
C13A C23A C33A O33A -177.0(8)
O23A C23A C33A C43A -179.2(10)
C13A C23A C33A C43A -56.5(9)
O33A C33A C43A O43A -64.8(10)
C23A C33A C43A O43A 174.0(8)
O33A C33A C43A C53A 174.5(7)
C23A C33A C43A C53A 53.4(9)
O43A C43A C53A O53A -173.7(8)
C33A C43A C53A O53A -52.8(10)
O43A C43A C53A C63A 64.2(10)
C33A C43A C53A C63A -174.9(7)
O42A C13A O53A C53A 55.0(12)
C23A C13A O53A C53A -61.1(11)
C43A C53A O53A C13A 57.2(12)
C63A C53A O53A C13A -178.7(9)
O53A C53A C63A O63A -79.4(12)
C43A C53A C63A O63A 44.0(12)
C33A C43A O43A C14A 126.7(8)
C53A C43A O43A C14A -111.4(9)
C43A O43A C14A O54A 114.7(8)
C43A O43A C14A C24A -123.9(7)
O54A C14A C24A O24A 179.7(8)
O43A C14A C24A O24A 58.4(9)
O54A C14A C24A C34A 59.7(9)
O43A C14A C24A C34A -61.6(8)
O24A C24A C34A O34A 62.7(10)
C14A C24A C34A O34A -176.7(7)
O24A C24A C34A C44A -176.7(7)
C14A C24A C34A C44A -56.1(8)
O34A C34A C44A O44A -70.1(10)
C24A C34A C44A O44A 170.9(7)
O34A C34A C44A C54A 172.8(8)
C24A C34A C44A C54A 53.9(9)
O44A C44A C54A O54A -169.3(7)
C34A C44A C54A O54A -52.8(10)
O44A C44A C54A C64A 70.5(9)
C34A C44A C54A C64A -173.1(7)
O43A C14A O54A C54A 58.9(9)
C24A C14A O54A C54A -59.9(10)
C64A C54A O54A C14A 179.1(7)
C44A C54A O54A C14A 55.4(10)
O54A C54A C64A O64A -68.5(9)
C44A C54A C64A O64A 53.8(10)
C34A C44A O44A C15A 124.1(8)
C54A C44A O44A C15A -115.5(9)
C44A O44A C15A O55A 115.0(10)
C44A O44A C15A C25A -123.4(9)
O55A C15A C25A O25A -174.7(8)
O44A C15A C25A O25A 62.9(10)
O55A C15A C25A C35A 65.7(8)
O44A C15A C25A C35A -56.7(9)
O25A C25A C35A O35A 62.7(9)
C15A C25A C35A O35A -178.2(7)
O25A C25A C35A C45A -178.4(6)
C15A C25A C35A C45A -59.4(7)
O35A C35A C45A O45A -71.9(8)
C25A C35A C45A O45A 168.6(6)
O35A C35A C45A C55A 172.2(7)
C25A C35A C45A C55A 52.7(8)
O45A C45A C55A O55A -164.1(7)
C35A C45A C55A O55A -48.4(8)
O45A C45A C55A C65A 75.4(8)
C35A C45A C55A C65A -168.9(6)
O44A C15A O55A C55A 56.6(10)
C25A C15A O55A C55A -63.1(9)
C65A C55A O55A C15A 176.9(6)
C45A C55A O55A C15A 53.8(8)
O55A C55A C65A O65A -72.9(9)
C45A C55A C65A O65A 50.1(10)
C35A C45A O45A C16A 131.0(7)
C55A C45A O45A C16A -109.9(8)
C45A O45A C16A O56A 117.2(9)
C45A O45A C16A C26A -122.4(8)
O56A C16A C26A O26A -177.0(8)
O45A C16A C26A O26A 61.9(9)
O56A C16A C26A C36A 60.6(10)
O45A C16A C26A C36A -60.6(8)
O26A C26A C36A O36A 61.1(11)
C16A C26A C36A O36A -177.8(8)
O26A C26A C36A C46A -177.8(8)
C16A C26A C36A C46A -56.7(9)
O36A C36A C46A O46A -65.7(10)
C26A C36A C46A O46A 173.2(7)
O36A C36A C46A C56A 176.5(8)
C26A C36A C46A C56A 55.4(9)
O46A C46A C56A O56A -173.7(8)
C36A C46A C56A O56A -57.1(11)
O46A C46A C56A C66A 66.6(11)
C36A C46A C56A C66A -176.8(8)
O45A C16A O56A C56A 55.5(11)
C26A C16A O56A C56A -63.1(12)
C66A C56A O56A C16A -176.7(10)
C46A C56A O56A C16A 61.2(12)
O56A C56A C66A O66A 68.5(13)
C46A C56A C66A O66A -170.6(9)
O51A C11A O46A C46A 115.3(9)
C21A C11A O46A C46A -125.4(8)
C56A C46A O46A C11A -116.2(9)
C36A C46A O46A C11A 125.2(8)
O51B C11B C21B O21B -177.0(8)
O46B C11B C21B O21B 63.6(10)
O51B C11B C21B C31B 61.3(9)
O46B C11B C21B C31B -58.2(9)
O21B C21B C31B O31B 62.9(11)
C11B C21B C31B O31B -176.4(8)
O21B C21B C31B C41B -177.7(8)
C11B C21B C31B C41B -57.1(9)
O31B C31B C41B O41B -70.2(9)
C21B C31B C41B O41B 169.0(8)
O31B C31B C41B C51B 172.8(7)
C21B C31B C41B C51B 52.0(9)
O41B C41B C51B O51B -164.3(8)
C31B C41B C51B O51B -48.9(10)
O41B C41B C51B C61B 76.1(9)
C31B C41B C51B C61B -168.6(7)
O46B C11B O51B C51B 56.4(10)
C21B C11B O51B C51B -60.4(10)
C61B C51B O51B C11B 177.5(8)
C41B C51B O51B C11B 53.7(11)
O51B C51B C61B O61B -60.5(9)
C41B C51B C61B O61B 62.9(9)
C51B C41B O41B C12B -111.5(9)
C31B C41B O41B C12B 129.5(8)
C41B O41B C12B O52B 116.9(9)
C41B O41B C12B C22B -121.8(8)
O41B C12B C22B O22B 63.6(10)
O52B C12B C22B O22B -175.4(8)
O41B C12B C22B C32B -60.4(9)
O52B C12B C22B C32B 60.6(9)
O22B C22B C32B O32B 57.3(9)
C12B C22B C32B O32B -179.6(7)
O22B C22B C32B C42B 178.5(7)
C12B C22B C32B C42B -58.5(8)
O32B C32B C42B O42B -64.4(9)
C22B C32B C42B O42B 175.0(6)
O32B C32B C42B C52B 176.9(7)
C22B C32B C42B C52B 56.3(8)
O42B C42B C52B O52B -173.7(7)
C32B C42B C52B O52B -55.7(9)
O42B C42B C52B C62B 68.8(9)
C32B C42B C52B C62B -173.2(7)
O41B C12B O52B C52B 59.7(10)
C22B C12B O52B C52B -60.1(10)
C62B C52B O52B C12B 177.6(7)
C42B C52B O52B C12B 57.1(10)
O52B C52B C62B O62B 58.7(12)
C42B C52B C62B O62B 178.9(9)
C32B C42B O42B C13B 125.7(7)
C52B C42B O42B C13B -114.5(8)
C42B O42B C13B O53B 114.0(9)
C42B O42B C13B C23B -124.5(8)
O53B C13B C23B O23B -174.4(7)
O42B C13B C23B O23B 63.8(9)
O53B C13B C23B C33B 61.7(8)
O42B C13B C23B C33B -60.1(8)
O23B C23B C33B O33B 60.3(9)
C13B C23B C33B O33B -176.5(7)
O23B C23B C33B C43B -178.5(7)
C13B C23B C33B C43B -55.3(7)
O33B C33B C43B O43B -70.4(8)
C23B C33B C43B O43B 167.2(6)
O33B C33B C43B C53B 172.5(6)
C23B C33B C43B C53B 50.1(8)
O43B C43B C53B O53B -166.0(7)
C33B C43B C53B O53B -49.2(8)
O43B C43B C53B C63B 74.5(8)
C33B C43B C53B C63B -168.7(6)
O42B C13B O53B C53B 57.7(10)
C23B C13B O53B C53B -62.2(8)
C63B C53B O53B C13B 177.8(6)
C43B C53B O53B C13B 55.5(9)
O53B C53B C63B O63B -60.6(9)
C43B C53B C63B O63B 61.7(9)
C33B C43B O43B C14B 123.5(8)
C53B C43B O43B C14B -116.4(8)
C43B O43B C14B O54B 117.0(9)
C43B O43B C14B C24B -125.0(7)
O43B C14B C24B O24B 66.0(9)
O54B C14B C24B O24B -175.1(8)
O43B C14B C24B C34B -56.5(8)
O54B C14B C24B C34B 62.4(8)
O24B C24B C34B O34B 60.7(10)
C14B C24B C34B O34B -176.7(7)
O24B C24B C34B C44B -179.5(8)
C14B C24B C34B C44B -57.0(8)
O34B C34B C44B O44B -68.3(9)
C24B C34B C44B O44B 169.7(7)
O34B C34B C44B C54B 173.0(7)
C24B C34B C44B C54B 51.0(9)
O44B C44B C54B O54B -166.0(7)
C34B C44B C54B O54B -48.8(9)
O44B C44B C54B C64B 73.4(9)
C34B C44B C54B C64B -169.4(7)
O43B C14B O54B C54B 53.5(10)
C24B C14B O54B C54B -63.0(10)
C64B C54B O54B C14B 177.9(8)
C44B C54B O54B C14B 55.1(10)
O54B C54B C64B O64B -66.6(10)
C44B C54B C64B O64B 55.6(10)
C34B C44B O44B C15B 131.5(8)
C54B C44B O44B C15B -106.8(8)
C44B O44B C15B O55B 117.9(9)
C44B O44B C15B C25B -122.7(8)
O44B C15B C25B O25B 62.8(10)
O55B C15B C25B O25B -177.3(8)
O44B C15B C25B C35B -60.7(9)
O55B C15B C25B C35B 59.2(9)
O25B C25B C35B O35B 58.9(9)
C15B C25B C35B O35B -177.3(7)
O25B C25B C35B C45B 178.1(7)
C15B C25B C35B C45B -58.2(8)
O35B C35B C45B O45B -65.9(9)
C25B C35B C45B O45B 174.0(6)
O35B C35B C45B C55B 177.0(8)
C25B C35B C45B C55B 56.9(8)
O45B C45B C55B O55B -173.9(7)
C35B C45B C55B O55B -56.8(9)
O45B C45B C55B C65B 69.0(10)
C35B C45B C55B C65B -173.9(8)
O44B C15B O55B C55B 57.0(10)
C25B C15B O55B C55B -60.7(10)
C65B C55B O55B C15B -179.8(8)
C45B C55B O55B C15B 59.7(9)
O55B C55B C65B O65B -60.5(10)
C45B C55B C65B O65B 59.1(11)
C35B C45B O45B C16B 126.7(8)
C55B C45B O45B C16B -115.4(8)
C45B O45B C16B O56B 114.2(10)
C45B O45B C16B C26B -126.6(9)
O56B C16B C26B O26B -175.2(8)
O45B C16B C26B O26B 64.7(10)
O56B C16B C26B C36B 62.5(9)
O45B C16B C26B C36B -57.6(10)
O26B C26B C36B O36B 61.3(11)
C16B C26B C36B O36B -178.1(8)
O26B C26B C36B C46B -177.4(8)
C16B C26B C36B C46B -56.7(9)
O36B C36B C46B O46B -71.4(10)
C26B C36B C46B O46B 166.9(8)
O36B C36B C46B C56B 171.5(9)
C26B C36B C46B C56B 49.7(9)
O46B C46B C56B O56B -164.7(8)
C36B C46B C56B O56B -49.4(10)
O46B C46B C56B C66B 86.1(11)
C36B C46B C56B C66B -158.5(9)
O46B C46B C56B CB66 65.6(12)
C36B C46B C56B CB66 -179.1(10)
C66B C56B O56B C16B 170.1(10)
C46B C56B O56B C16B 55.9(12)
CB66 C56B O56B C16B -176.8(11)
O45B C16B O56B C56B 57.0(12)
C26B C16B O56B C56B -61.6(11)
O56B C56B C66B O66B 63.9(19)
C46B C56B C66B O66B -177.6(16)
CB66 C56B C66B O66B -78(3)
O56B C56B CB66 OB66 -77(2)
C66B C56B CB66 OB66 -35(3)
C46B C56B CB66 OB66 52(2)
O51B C11B O46B C46B 112.2(9)
C21B C11B O46B C46B -127.6(8)
C56B C46B O46B C11B -115.3(9)
C36B C46B O46B C11B 125.5(8)
O1 C1 C2 C3 -156(2)
C1 C2 C3 C4 173.2(14)
C2 C3 C4 C5 -178.5(14)
C3 C4 C5 C6 -178.0(14)
C4 C5 C6 C7 -170.2(15)
C5 C6 C7 C8 -175.8(15)
C6 C7 C8 C9 179.8(14)
C7 C8 C9 C10 -177.1(12)
C8 C9 C10 C11 -177.4(14)
